data_7012759
loop_
_publ_author_name
'Sergey P. Tunik'
'Igor O. Koshevoy'
'Anthony J. Po\"e'
'David H. Farrar'
'Ebbe Nordlander'
'Matti Haukka'
'Tapani A. Pakkanen'

_publ_section_title
;
 Chiral hexarhodium carbonyl clusters containing heterobidentate
 phosphine ligands; a structural and reactivity study
;
_journal_issue 12
_journal_name_full 'Dalton Trans.'
_journal_page_first 2457
_journal_page_last 2467
_journal_paper_doi 10.1039/b300951c
_journal_year 2003
_chemical_formula_sum 'C34 H15 O14 P Rh6 S'
_chemical_formula_weight 1327.95
_chemical_name_common '[Rh6(CO)14(Ph2P(2-benzothienyl))]'
_space_group_IT_number 14
_symmetry_cell_setting monoclinic
_symmetry_space_group_name_Hall '-P 2ybc'
_symmetry_space_group_name_H-M 'P 1 21/c 1'
_atom_sites_solution_hydrogens geom
_atom_sites_solution_primary direct
_atom_sites_solution_secondary difmap
_audit_creation_method SHELXL-97
_cell_angle_alpha 90.00
_cell_angle_beta 97.240(2)
_cell_angle_gamma 90.00
_cell_formula_units_Z 4
_cell_length_a 11.7069(3)
_cell_length_b 19.2614(8)
_cell_length_c 17.2961(7)
_cell_measurement_temperature 150(2)
_cell_volume 3869.0(2)
_computing_cell_refinement 'Denzo/Scalepack (Otwinowski & Minor, 1997)'
_computing_data_collection 'Collect (Nonius BV, 1997-2000)'
_computing_data_reduction 'Denzo/Scalepack (Otwinowski & Minor, 1997)'
_computing_molecular_graphics 'ORTEP-3 for Windows (Farrugia, 1997-2001)'
_computing_publication_material 'SHELXL-97 (Sheldrick, 1997)'
_computing_structure_refinement 'SHELXL-97 (Sheldrick, 1997)'
_computing_structure_solution 'SHELXS-97 (Sheldrick, 1990)'
_diffrn_ambient_temperature 150(2)
_diffrn_detector_area_resol_mean 9
_diffrn_measured_fraction_theta_full 0.998
_diffrn_measured_fraction_theta_max 0.998
_diffrn_measurement_device '95mm CCD camera on \k-goniostat'
_diffrn_measurement_device_type KappaCCD
_diffrn_measurement_method CCD
_diffrn_radiation_monochromator 'horizonally mounted graphite crystal'
_diffrn_radiation_source 'fine-focus sealed tube'
_diffrn_radiation_type MoK\a
_diffrn_radiation_wavelength 0.71073
_diffrn_reflns_av_R_equivalents 0.0483
_diffrn_reflns_av_sigmaI/netI 0.0698
_diffrn_reflns_limit_h_max 13
_diffrn_reflns_limit_h_min -13
_diffrn_reflns_limit_k_max 22
_diffrn_reflns_limit_k_min -22
_diffrn_reflns_limit_l_max 20
_diffrn_reflns_limit_l_min -20
_diffrn_reflns_number 13363
_diffrn_reflns_theta_full 25.00
_diffrn_reflns_theta_max 25.00
_diffrn_reflns_theta_min 2.77
_exptl_absorpt_coefficient_mu 2.661
_exptl_absorpt_correction_type none
_exptl_crystal_colour block
_exptl_crystal_density_diffrn 2.280
_exptl_crystal_density_method 'not measured'
_exptl_crystal_description black
_exptl_crystal_F_000 2528
_exptl_crystal_size_max 0.30
_exptl_crystal_size_mid 0.20
_exptl_crystal_size_min 0.10
_refine_diff_density_max 0.658
_refine_diff_density_min -0.661
_refine_diff_density_rms 0.152
_refine_ls_extinction_coef 0.00033(4)
_refine_ls_extinction_expression Fc^*^=kFc[1+0.001xFc^2^\l^3^/sin(2\q)]^-1/4^
_refine_ls_extinction_method SHELXL
_refine_ls_goodness_of_fit_ref 1.065
_refine_ls_hydrogen_treatment constr
_refine_ls_matrix_type full
_refine_ls_number_parameters 506
_refine_ls_number_reflns 6795
_refine_ls_number_restraints 0
_refine_ls_restrained_S_all 1.065
_refine_ls_R_factor_all 0.0726
_refine_ls_R_factor_gt 0.0404
_refine_ls_shift/su_max 0.001
_refine_ls_shift/su_mean 0.000
_refine_ls_structure_factor_coef Fsqd
_refine_ls_weighting_details 'calc w=1/[\s^2^(Fo^2^)+(0.0000P)^2^+18.1339P] where P=(Fo^2^+2Fc^2^)/3'
_refine_ls_weighting_scheme calc
_refine_ls_wR_factor_gt 0.0663
_refine_ls_wR_factor_ref 0.0743
_reflns_number_gt 4883
_reflns_number_total 6795
_reflns_threshold_expression >2sigma(I)
_cod_data_source_file b300951c.txt
_cod_data_source_block structure_8
_cod_original_sg_symbol_H-M 'P 21/c'
_cod_database_code 7012759

loop_
_symmetry_equiv_pos_as_xyz
'x, y, z'
'-x, y+1/2, -z+1/2'
'-x, -y, -z'
'x, -y-1/2, z-1/2'

loop_
_atom_site_label
_atom_site_type_symbol
_atom_site_fract_x
_atom_site_fract_y
_atom_site_fract_z
_atom_site_U_iso_or_equiv
_atom_site_adp_type
_atom_site_occupancy
_atom_site_symmetry_multiplicity
_atom_site_calc_flag
_atom_site_refinement_flags
_atom_site_disorder_assembly
_atom_site_disorder_group
Rh20 Rh 0.24082(4) 0.88167(3) 0.70316(3) 0.01646(14) Uani 1 1 d . . .
Rh21 Rh 0.27603(4) 0.98875(3) 0.80804(3) 0.01659(14) Uani 1 1 d . . .
Rh10 Rh 0.37211(4) 0.86020(3) 0.84671(3) 0.01766(15) Uani 1 1 d . . .
Rh30 Rh 0.47843(4) 0.86660(3) 0.71354(3) 0.01982(15) Uani 1 1 d . . .
Rh40 Rh 0.38234(4) 0.99338(3) 0.67628(3) 0.01926(15) Uani 1 1 d . . .
Rh31 Rh 0.50801(4) 0.97293(3) 0.82227(3) 0.01840(15) Uani 1 1 d . . .
P1 P 0.05620(14) 0.85967(10) 0.73140(11) 0.0180(4) Uani 1 1 d . . .
S1 S 0.10616(13) 0.96232(10) 0.86406(11) 0.0202(4) Uani 1 1 d . . .
C60 C 0.2011(6) 0.8534(4) 0.5991(5) 0.030(2) Uani 1 1 d . . .
O60 O 0.1786(5) 0.8366(4) 0.5362(3) 0.0509(18) Uani 1 1 d . . .
C10 C 0.1968(6) 0.9926(4) 0.6883(4) 0.0240(17) Uani 1 1 d . . .
O10 O 0.1217(4) 1.0228(3) 0.6549(3) 0.0254(12) Uani 1 1 d . . .
C20 C 0.3391(6) 0.7922(4) 0.7443(4) 0.0237(17) Uani 1 1 d . . .
O20 O 0.3342(4) 0.7333(3) 0.7366(3) 0.0302(13) Uani 1 1 d . . .
C61 C 0.2701(6) 1.0853(5) 0.8244(5) 0.0283(19) Uani 1 1 d . . .
O61 O 0.2640(5) 1.1438(3) 0.8321(4) 0.0493(17) Uani 1 1 d . . .
C21 C 0.3808(6) 0.9584(4) 0.9123(5) 0.0282(19) Uani 1 1 d . . .
O21 O 0.3856(4) 0.9712(3) 0.9763(3) 0.0259(12) Uani 1 1 d . . .
C50 C 0.2662(6) 0.8184(4) 0.9089(5) 0.0266(18) Uani 1 1 d . . .
O50 O 0.2147(4) 0.7924(3) 0.9520(3) 0.0312(13) Uani 1 1 d . . .
C40 C 0.4970(6) 0.8126(4) 0.9038(5) 0.0267(18) Uani 1 1 d . . .
O40 O 0.5723(4) 0.7854(3) 0.9406(4) 0.0441(16) Uani 1 1 d . . .
C80 C 0.4751(6) 0.8332(4) 0.6099(5) 0.033(2) Uani 1 1 d . . .
O80 O 0.4696(5) 0.8113(4) 0.5490(4) 0.0573(19) Uani 1 1 d . . .
C70 C 0.6091(6) 0.8122(4) 0.7528(5) 0.0294(19) Uani 1 1 d . . .
O70 O 0.6873(4) 0.7803(3) 0.7754(3) 0.0426(16) Uani 1 1 d . . .
C30 C 0.5651(6) 0.9665(4) 0.7067(4) 0.0283(18) Uani 1 1 d . . .
O30 O 0.6481(4) 0.9835(3) 0.6827(3) 0.0285(13) Uani 1 1 d . . .
C91 C 0.4041(6) 1.0917(5) 0.6723(5) 0.032(2) Uani 1 1 d . . .
O91 O 0.4232(6) 1.1489(3) 0.6682(4) 0.0539(18) Uani 1 1 d . . .
C90 C 0.3767(6) 0.9777(4) 0.5673(5) 0.0280(19) Uani 1 1 d . . .
O90 O 0.3743(5) 0.9709(3) 0.5036(3) 0.0466(16) Uani 1 1 d . . .
C71 C 0.6478(6) 0.9404(4) 0.8784(4) 0.0248(18) Uani 1 1 d . . .
O71 O 0.7309(4) 0.9209(3) 0.9105(3) 0.0382(15) Uani 1 1 d . . .
C81 C 0.5377(6) 1.0682(4) 0.8514(5) 0.0239(18) Uani 1 1 d . . .
O81 O 0.5522(4) 1.1233(3) 0.8695(4) 0.0414(15) Uani 1 1 d . . .
C141 C 0.0281(6) 0.7872(4) 0.7936(4) 0.0221(17) Uani 1 1 d . . .
C146 C -0.0441(6) 0.7944(4) 0.8507(4) 0.0246(18) Uani 1 1 d . . .
H146 H -0.0777 0.8382 0.8592 0.029 Uiso 1 1 calc R . .
C145 C -0.0671(6) 0.7380(4) 0.8950(5) 0.033(2) Uani 1 1 d . . .
H145 H -0.1175 0.7429 0.9336 0.040 Uiso 1 1 calc R . .
C144 C -0.0168(7) 0.6736(4) 0.8837(5) 0.038(2) Uani 1 1 d . . .
H144 H -0.0312 0.6349 0.9151 0.045 Uiso 1 1 calc R . .
C143 C 0.0533(7) 0.6673(4) 0.8268(5) 0.035(2) Uani 1 1 d . . .
H143 H 0.0865 0.6234 0.8183 0.042 Uiso 1 1 calc R . .
C142 C 0.0770(6) 0.7224(4) 0.7816(5) 0.0274(18) Uani 1 1 d . . .
H142 H 0.1263 0.7168 0.7424 0.033 Uiso 1 1 calc R . .
C121 C -0.0574(5) 0.8530(4) 0.6493(4) 0.0183(16) Uani 1 1 d . . .
C122 C -0.1339(5) 0.7976(4) 0.6420(4) 0.0247(18) Uani 1 1 d . . .
H122 H -0.1251 0.7607 0.6787 0.030 Uiso 1 1 calc R . .
C123 C -0.2236(6) 0.7961(4) 0.5810(4) 0.0309(19) Uani 1 1 d . . .
H123 H -0.2753 0.7578 0.5758 0.037 Uiso 1 1 calc R . .
C124 C -0.2377(6) 0.8496(4) 0.5280(4) 0.0292(19) Uani 1 1 d . . .
H124 H -0.3003 0.8487 0.4873 0.035 Uiso 1 1 calc R . .
C125 C -0.1617(6) 0.9045(4) 0.5337(5) 0.0294(19) Uani 1 1 d . . .
H125 H -0.1704 0.9410 0.4965 0.035 Uiso 1 1 calc R . .
C126 C -0.0722(6) 0.9057(4) 0.5946(4) 0.0248(18) Uani 1 1 d . . .
H126 H -0.0198 0.9436 0.5988 0.030 Uiso 1 1 calc R . .
C131 C 0.0101(5) 0.9330(4) 0.7830(4) 0.0176(15) Uani 1 1 d . . .
C132 C -0.0862(5) 0.9733(4) 0.7719(4) 0.0211(17) Uani 1 1 d . . .
H132 H -0.1489 0.9642 0.7328 0.025 Uiso 1 1 calc R . .
C133 C -0.0840(5) 1.0312(4) 0.8255(4) 0.0188(16) Uani 1 1 d . . .
C134 C 0.0178(5) 1.0327(4) 0.8783(4) 0.0189(16) Uani 1 1 d . . .
C135 C 0.0375(6) 1.0829(4) 0.9360(4) 0.0257(18) Uani 1 1 d . . .
H135 H 0.1059 1.0832 0.9720 0.031 Uiso 1 1 calc R . .
C136 C -0.0490(6) 1.1334(4) 0.9387(5) 0.034(2) Uani 1 1 d . . .
H136 H -0.0374 1.1693 0.9765 0.041 Uiso 1 1 calc R . .
C137 C -0.1498(6) 1.1325(4) 0.8880(4) 0.0267(18) Uani 1 1 d . . .
H137 H -0.2069 1.1669 0.8920 0.032 Uiso 1 1 calc R . .
C138 C -0.1680(6) 1.0816(4) 0.8316(4) 0.0233(17) Uani 1 1 d . . .
H138 H -0.2378 1.0809 0.7970 0.028 Uiso 1 1 calc R . .

loop_
_atom_site_aniso_label
_atom_site_aniso_U_11
_atom_site_aniso_U_22
_atom_site_aniso_U_33
_atom_site_aniso_U_23
_atom_site_aniso_U_13
_atom_site_aniso_U_12
Rh20 0.0147(3) 0.0184(3) 0.0161(3) -0.0019(3) 0.0011(2) 0.0008(2)
Rh21 0.0148(3) 0.0168(3) 0.0182(3) -0.0017(2) 0.0022(2) 0.0013(2)
Rh10 0.0163(3) 0.0182(3) 0.0183(3) 0.0019(3) 0.0013(2) 0.0012(2)
Rh30 0.0156(3) 0.0246(4) 0.0194(3) -0.0032(3) 0.0027(2) 0.0040(2)
Rh40 0.0173(3) 0.0228(3) 0.0177(3) 0.0032(3) 0.0022(2) 0.0002(2)
Rh31 0.0145(3) 0.0211(3) 0.0191(3) -0.0004(3) 0.0002(2) -0.0008(2)
P1 0.0148(9) 0.0191(10) 0.0201(11) -0.0006(8) 0.0015(7) 0.0004(7)
S1 0.0148(8) 0.0249(11) 0.0208(11) -0.0024(8) 0.0015(7) 0.0010(7)
C60 0.020(4) 0.036(5) 0.035(5) -0.007(4) 0.001(4) 0.004(3)
O60 0.046(4) 0.077(5) 0.027(4) -0.028(3) -0.006(3) 0.007(3)
C10 0.023(4) 0.022(4) 0.026(4) -0.003(4) 0.001(3) -0.002(3)
O10 0.020(3) 0.027(3) 0.027(3) 0.009(2) -0.004(2) 0.004(2)
C20 0.018(4) 0.033(5) 0.020(4) -0.005(4) 0.002(3) 0.001(3)
O20 0.031(3) 0.017(3) 0.042(4) -0.004(3) 0.000(2) 0.004(2)
C61 0.020(4) 0.036(5) 0.030(5) 0.000(4) 0.006(3) 0.002(3)
O61 0.060(4) 0.018(4) 0.072(5) -0.009(3) 0.018(3) 0.007(3)
C21 0.020(4) 0.020(4) 0.044(6) -0.004(4) 0.001(4) -0.001(3)
O21 0.030(3) 0.035(3) 0.011(3) -0.008(3) 0.001(2) -0.002(2)
C50 0.023(4) 0.029(5) 0.026(5) -0.008(4) -0.006(3) 0.000(3)
O50 0.028(3) 0.038(4) 0.030(3) 0.008(3) 0.011(3) -0.002(2)
C40 0.025(4) 0.023(4) 0.032(5) 0.000(4) 0.006(4) -0.006(3)
O40 0.027(3) 0.045(4) 0.059(4) 0.023(3) -0.001(3) 0.009(3)
C80 0.027(4) 0.038(5) 0.033(5) -0.008(4) 0.003(4) 0.011(4)
O80 0.049(4) 0.079(5) 0.042(4) -0.028(4) 0.002(3) 0.018(3)
C70 0.031(4) 0.032(5) 0.025(5) 0.000(4) 0.007(3) -0.002(4)
O70 0.025(3) 0.049(4) 0.054(4) 0.010(3) 0.004(3) 0.021(3)
C30 0.029(4) 0.035(5) 0.019(4) 0.000(4) -0.003(3) 0.002(4)
O30 0.020(3) 0.045(4) 0.022(3) 0.007(3) 0.005(2) -0.003(2)
C91 0.036(5) 0.037(6) 0.023(5) 0.006(4) -0.001(4) 0.002(4)
O91 0.081(5) 0.026(4) 0.054(5) 0.010(3) 0.004(4) -0.005(3)
C90 0.023(4) 0.041(5) 0.019(5) -0.001(4) 0.000(3) 0.008(3)
O90 0.060(4) 0.064(5) 0.016(4) 0.005(3) 0.009(3) 0.004(3)
C71 0.030(4) 0.025(5) 0.021(4) -0.008(4) 0.009(3) -0.004(3)
O71 0.025(3) 0.045(4) 0.040(4) 0.003(3) -0.013(3) 0.007(3)
C81 0.018(4) 0.024(5) 0.030(5) 0.003(4) 0.006(3) -0.003(3)
O81 0.039(3) 0.026(4) 0.060(4) -0.006(3) 0.007(3) -0.005(3)
C141 0.024(4) 0.018(4) 0.023(4) 0.000(3) -0.002(3) -0.002(3)
C146 0.025(4) 0.024(4) 0.025(5) 0.000(4) 0.006(3) 0.000(3)
C145 0.032(4) 0.037(5) 0.031(5) -0.005(4) 0.005(4) -0.012(4)
C144 0.059(5) 0.028(5) 0.024(5) 0.003(4) 0.002(4) -0.016(4)
C143 0.048(5) 0.020(5) 0.039(6) 0.000(4) 0.010(4) 0.002(4)
C142 0.029(4) 0.020(4) 0.034(5) -0.002(4) 0.005(3) 0.003(3)
C121 0.017(3) 0.026(4) 0.012(4) -0.003(3) 0.005(3) 0.003(3)
C122 0.022(4) 0.023(4) 0.030(5) 0.004(4) 0.005(3) -0.002(3)
C123 0.028(4) 0.036(5) 0.027(5) 0.000(4) -0.003(3) -0.010(4)
C124 0.025(4) 0.040(5) 0.021(5) -0.014(4) -0.004(3) 0.003(4)
C125 0.024(4) 0.035(5) 0.028(5) 0.008(4) 0.000(3) 0.002(3)
C126 0.020(4) 0.029(5) 0.025(5) 0.003(4) 0.003(3) -0.006(3)
C131 0.021(4) 0.017(4) 0.014(4) 0.002(3) 0.003(3) -0.004(3)
C132 0.010(3) 0.028(4) 0.024(4) -0.005(4) -0.004(3) -0.002(3)
C133 0.020(4) 0.022(4) 0.016(4) 0.001(3) 0.006(3) 0.000(3)
C134 0.017(3) 0.020(4) 0.020(4) -0.002(3) 0.004(3) 0.004(3)
C135 0.020(4) 0.028(5) 0.029(5) -0.006(4) 0.006(3) 0.006(3)
C136 0.034(4) 0.034(5) 0.036(5) -0.016(4) 0.006(4) 0.003(4)
C137 0.023(4) 0.025(5) 0.033(5) -0.004(4) 0.006(3) 0.009(3)
C138 0.019(4) 0.029(5) 0.022(4) 0.001(4) 0.003(3) 0.004(3)

loop_
_atom_type_symbol
_atom_type_description
_atom_type_scat_dispersion_real
_atom_type_scat_dispersion_imag
_atom_type_scat_source
C C 0.0033 0.0016 'International Tables Vol C Tables 4.2.6.8 and 6.1.1.4'
H H 0.0000 0.0000 'International Tables Vol C Tables 4.2.6.8 and 6.1.1.4'
O O 0.0106 0.0060 'International Tables Vol C Tables 4.2.6.8 and 6.1.1.4'
P P 0.1023 0.0942 'International Tables Vol C Tables 4.2.6.8 and 6.1.1.4'
S S 0.1246 0.1234 'International Tables Vol C Tables 4.2.6.8 and 6.1.1.4'
Rh Rh -1.1178 0.9187 'International Tables Vol C Tables 4.2.6.8 and 6.1.1.4'

loop_
_geom_angle_atom_site_label_1
_geom_angle_atom_site_label_2
_geom_angle_atom_site_label_3
_geom_angle
_geom_angle_site_symmetry_1
_geom_angle_site_symmetry_3
_geom_angle_publ_flag
C60 Rh20 C20 98.2(3) . . ?
C60 Rh20 C10 98.3(3) . . ?
C20 Rh20 C10 157.7(3) . . ?
C60 Rh20 P1 91.4(2) . . ?
C20 Rh20 P1 105.0(2) . . ?
C10 Rh20 P1 89.50(19) . . ?
C60 Rh20 Rh21 148.1(3) . . ?
C20 Rh20 Rh21 110.8(2) . . ?
C10 Rh20 Rh21 50.35(19) . . ?
P1 Rh20 Rh21 93.70(5) . . ?
C60 Rh20 Rh30 99.0(2) . . ?
C20 Rh20 Rh30 53.39(19) . . ?
C10 Rh20 Rh30 109.02(18) . . ?
P1 Rh20 Rh30 157.03(5) . . ?
Rh21 Rh20 Rh30 88.28(2) . . ?
C60 Rh20 Rh10 148.5(2) . . ?
C20 Rh20 Rh10 51.0(2) . . ?
C10 Rh20 Rh10 110.03(19) . . ?
P1 Rh20 Rh10 102.13(5) . . ?
Rh21 Rh20 Rh10 60.10(2) . . ?
Rh30 Rh20 Rh10 59.40(2) . . ?
C60 Rh20 Rh40 98.3(2) . . ?
C20 Rh20 Rh40 111.72(19) . . ?
C10 Rh20 Rh40 50.83(18) . . ?
P1 Rh20 Rh40 140.03(5) . . ?
Rh21 Rh20 Rh40 59.17(2) . . ?
Rh30 Rh20 Rh40 58.73(2) . . ?
Rh10 Rh20 Rh40 89.45(2) . . ?
C61 Rh21 C21 99.9(3) . . ?
C61 Rh21 C10 95.2(3) . . ?
C21 Rh21 C10 162.2(3) . . ?
C61 Rh21 S1 95.9(2) . . ?
C21 Rh21 S1 91.1(2) . . ?
C10 Rh21 S1 96.77(19) . . ?
C61 Rh21 Rh31 98.8(2) . . ?
C21 Rh21 Rh31 55.2(2) . . ?
C10 Rh21 Rh31 113.24(19) . . ?
S1 Rh21 Rh31 144.99(5) . . ?
C61 Rh21 Rh40 97.0(2) . . ?
C21 Rh21 Rh40 116.1(2) . . ?
C10 Rh21 Rh40 52.07(19) . . ?
S1 Rh21 Rh40 147.17(5) . . ?
Rh31 Rh21 Rh40 61.53(2) . . ?
C61 Rh21 Rh20 146.7(2) . . ?
C21 Rh21 Rh20 112.1(2) . . ?
C10 Rh21 Rh20 51.8(2) . . ?
S1 Rh21 Rh20 92.57(5) . . ?
Rh31 Rh21 Rh20 92.34(2) . . ?
Rh40 Rh21 Rh20 61.27(2) . . ?
C61 Rh21 Rh10 150.3(2) . . ?
C21 Rh21 Rh10 51.5(2) . . ?
C10 Rh21 Rh10 112.0(2) . . ?
S1 Rh21 Rh10 92.60(5) . . ?
Rh31 Rh21 Rh10 60.375(19) . . ?
Rh40 Rh21 Rh10 90.96(2) . . ?
Rh20 Rh21 Rh10 60.63(2) . . ?
C40 Rh10 C50 90.9(3) . . ?
C40 Rh10 C20 100.2(3) . . ?
C50 Rh10 C20 98.1(3) . . ?
C40 Rh10 C21 99.5(3) . . ?
C50 Rh10 C21 93.6(3) . . ?
C20 Rh10 C21 156.8(3) . . ?
C40 Rh10 Rh30 93.3(2) . . ?
C50 Rh10 Rh30 151.6(2) . . ?
C20 Rh10 Rh30 53.5(2) . . ?
C21 Rh10 Rh30 113.3(2) . . ?
C40 Rh10 Rh31 92.2(2) . . ?
C50 Rh10 Rh31 147.5(2) . . ?
C20 Rh10 Rh31 113.1(2) . . ?
C21 Rh10 Rh31 54.0(2) . . ?
Rh30 Rh10 Rh31 60.41(2) . . ?
C40 Rh10 Rh21 145.4(2) . . ?
C50 Rh10 Rh21 103.8(2) . . ?
C20 Rh10 Rh21 108.3(2) . . ?
C21 Rh10 Rh21 49.2(2) . . ?
Rh30 Rh10 Rh21 88.31(2) . . ?
Rh31 Rh10 Rh21 58.848(19) . . ?
C40 Rh10 Rh20 147.2(2) . . ?
C50 Rh10 Rh20 103.8(2) . . ?
C20 Rh10 Rh20 49.3(2) . . ?
C21 Rh10 Rh20 108.5(2) . . ?
Rh30 Rh10 Rh20 60.27(2) . . ?
Rh31 Rh10 Rh20 90.61(2) . . ?
Rh21 Rh10 Rh20 59.27(2) . . ?
C80 Rh30 C70 94.0(3) . . ?
C80 Rh30 C30 101.6(3) . . ?
C70 Rh30 C30 98.4(3) . . ?
C80 Rh30 C20 94.4(3) . . ?
C70 Rh30 C20 97.9(3) . . ?
C30 Rh30 C20 156.2(3) . . ?
C80 Rh30 Rh40 97.0(2) . . ?
C70 Rh30 Rh40 149.7(2) . . ?
C30 Rh30 Rh40 51.69(19) . . ?
C20 Rh30 Rh40 109.34(19) . . ?
C80 Rh30 Rh10 144.7(2) . . ?
C70 Rh30 Rh10 96.0(2) . . ?
C30 Rh30 Rh10 110.3(2) . . ?
C20 Rh30 Rh10 50.68(19) . . ?
Rh40 Rh30 Rh10 91.22(2) . . ?
C80 Rh30 Rh31 151.1(3) . . ?
C70 Rh30 Rh31 97.9(2) . . ?
C30 Rh30 Rh31 50.7(2) . . ?
C20 Rh30 Rh31 109.74(19) . . ?
Rh40 Rh30 Rh31 60.80(2) . . ?
Rh10 Rh30 Rh31 59.80(2) . . ?
C80 Rh30 Rh20 94.2(2) . . ?
C70 Rh30 Rh20 146.3(2) . . ?
C30 Rh30 Rh20 111.83(19) . . ?
C20 Rh30 Rh20 48.89(19) . . ?
Rh40 Rh30 Rh20 60.82(2) . . ?
Rh10 Rh30 Rh20 60.327(19) . . ?
Rh31 Rh30 Rh20 90.29(2) . . ?
C90 Rh40 C91 96.3(3) . . ?
C90 Rh40 C30 96.4(3) . . ?
C91 Rh40 C30 96.4(3) . . ?
C90 Rh40 C10 100.4(3) . . ?
C91 Rh40 C10 98.5(3) . . ?
C30 Rh40 C10 156.1(3) . . ?
C90 Rh40 Rh30 93.1(2) . . ?
C91 Rh40 Rh30 147.2(2) . . ?
C30 Rh40 Rh30 51.2(2) . . ?
C10 Rh40 Rh30 110.6(2) . . ?
C90 Rh40 Rh21 149.2(2) . . ?
C91 Rh40 Rh21 98.0(2) . . ?
C30 Rh40 Rh21 108.9(2) . . ?
C10 Rh40 Rh21 50.5(2) . . ?
Rh30 Rh40 Rh21 89.51(2) . . ?
C90 Rh40 Rh31 145.5(2) . . ?
C91 Rh40 Rh31 96.6(2) . . ?
C30 Rh40 Rh31 50.4(2) . . ?
C10 Rh40 Rh31 109.1(2) . . ?
Rh30 Rh40 Rh31 60.33(2) . . ?
Rh21 Rh40 Rh31 58.895(19) . . ?
C90 Rh40 Rh20 95.5(2) . . ?
C91 Rh40 Rh20 148.6(2) . . ?
C30 Rh40 Rh20 111.0(2) . . ?
C10 Rh40 Rh20 50.73(19) . . ?
Rh30 Rh40 Rh20 60.45(2) . . ?
Rh21 Rh40 Rh20 59.56(2) . . ?
Rh31 Rh40 Rh20 89.82(2) . . ?
C71 Rh31 C81 93.8(3) . . ?
C71 Rh31 C30 96.1(3) . . ?
C81 Rh31 C30 103.1(3) . . ?
C71 Rh31 C21 101.7(3) . . ?
C81 Rh31 C21 92.8(3) . . ?
C30 Rh31 C21 155.3(3) . . ?
C71 Rh31 Rh21 150.6(2) . . ?
C81 Rh31 Rh21 93.6(2) . . ?
C30 Rh31 Rh21 109.91(19) . . ?
C21 Rh31 Rh21 49.46(19) . . ?
C71 Rh31 Rh10 97.9(2) . . ?
C81 Rh31 Rh10 143.2(2) . . ?
C30 Rh31 Rh10 110.1(2) . . ?
C21 Rh31 Rh10 50.64(19) . . ?
Rh21 Rh31 Rh10 60.78(2) . . ?
C71 Rh31 Rh30 97.4(2) . . ?
C81 Rh31 Rh30 152.3(2) . . ?
C30 Rh31 Rh30 50.6(2) . . ?
C21 Rh31 Rh30 109.45(19) . . ?
Rh21 Rh31 Rh30 89.05(2) . . ?
Rh10 Rh31 Rh30 59.79(2) . . ?
C71 Rh31 Rh40 146.3(2) . . ?
C81 Rh31 Rh40 99.2(2) . . ?
C30 Rh31 Rh40 50.76(19) . . ?
C21 Rh31 Rh40 108.51(19) . . ?
Rh21 Rh31 Rh40 59.57(2) . . ?
Rh10 Rh31 Rh40 90.07(2) . . ?
Rh30 Rh31 Rh40 58.87(2) . . ?
C131 P1 C141 102.9(3) . . ?
C131 P1 C121 102.0(3) . . ?
C141 P1 C121 103.8(3) . . ?
C131 P1 Rh20 108.0(2) . . ?
C141 P1 Rh20 120.6(2) . . ?
C121 P1 Rh20 117.2(2) . . ?
C134 S1 C131 91.8(3) . . ?
C134 S1 Rh21 115.7(2) . . ?
C131 S1 Rh21 103.0(2) . . ?
O60 C60 Rh20 179.0(8) . . ?
O10 C10 Rh21 135.2(6) . . ?
O10 C10 Rh20 134.6(6) . . ?
Rh21 C10 Rh20 77.9(2) . . ?
O10 C10 Rh40 130.4(6) . . ?
Rh21 C10 Rh40 77.4(2) . . ?
Rh20 C10 Rh40 78.4(2) . . ?
O20 C20 Rh20 137.9(6) . . ?
O20 C20 Rh10 133.4(6) . . ?
Rh20 C20 Rh10 79.7(3) . . ?
O20 C20 Rh30 128.6(6) . . ?
Rh20 C20 Rh30 77.7(3) . . ?
Rh10 C20 Rh30 75.8(2) . . ?
O61 C61 Rh21 177.7(7) . . ?
O21 C21 Rh21 136.3(6) . . ?
O21 C21 Rh10 133.3(6) . . ?
Rh21 C21 Rh10 79.3(3) . . ?
O21 C21 Rh31 132.9(6) . . ?
Rh21 C21 Rh31 75.3(3) . . ?
Rh10 C21 Rh31 75.4(3) . . ?
O50 C50 Rh10 171.8(6) . . ?
O40 C40 Rh10 177.5(7) . . ?
O80 C80 Rh30 176.9(8) . . ?
O70 C70 Rh30 179.2(8) . . ?
O30 C30 Rh30 133.5(6) . . ?
O30 C30 Rh31 133.0(6) . . ?
Rh30 C30 Rh31 78.7(3) . . ?
O30 C30 Rh40 133.4(6) . . ?
Rh30 C30 Rh40 77.1(2) . . ?
Rh31 C30 Rh40 78.8(3) . . ?
O91 C91 Rh40 175.7(8) . . ?
O90 C90 Rh40 177.6(8) . . ?
O71 C71 Rh31 179.0(7) . . ?
O81 C81 Rh31 177.9(7) . . ?
C146 C141 C142 119.6(7) . . ?
C146 C141 P1 121.1(6) . . ?
C142 C141 P1 119.2(6) . . ?
C145 C146 C141 119.8(7) . . ?
C145 C146 H146 120.1 . . ?
C141 C146 H146 120.1 . . ?
C146 C145 C144 120.5(8) . . ?
C146 C145 H145 119.7 . . ?
C144 C145 H145 119.7 . . ?
C143 C144 C145 118.9(8) . . ?
C143 C144 H144 120.6 . . ?
C145 C144 H144 120.6 . . ?
C144 C143 C142 121.8(8) . . ?
C144 C143 H143 119.1 . . ?
C142 C143 H143 119.1 . . ?
C143 C142 C141 119.4(7) . . ?
C143 C142 H142 120.3 . . ?
C141 C142 H142 120.3 . . ?
C126 C121 C122 118.5(6) . . ?
C126 C121 P1 119.8(5) . . ?
C122 C121 P1 121.6(6) . . ?
C121 C122 C123 120.1(7) . . ?
C121 C122 H122 120.0 . . ?
C123 C122 H122 120.0 . . ?
C124 C123 C122 120.3(7) . . ?
C124 C123 H123 119.8 . . ?
C122 C123 H123 119.8 . . ?
C123 C124 C125 120.4(7) . . ?
C123 C124 H124 119.8 . . ?
C125 C124 H124 119.8 . . ?
C124 C125 C126 119.1(7) . . ?
C124 C125 H125 120.5 . . ?
C126 C125 H125 120.5 . . ?
C121 C126 C125 121.6(7) . . ?
C121 C126 H126 119.2 . . ?
C125 C126 H126 119.2 . . ?
C132 C131 S1 111.1(5) . . ?
C132 C131 P1 132.5(5) . . ?
S1 C131 P1 116.4(4) . . ?
C131 C132 C133 113.7(6) . . ?
C131 C132 H132 123.2 . . ?
C133 C132 H132 123.2 . . ?
C138 C133 C134 118.9(6) . . ?
C138 C133 C132 129.0(6) . . ?
C134 C133 C132 112.1(6) . . ?
C135 C134 C133 122.1(6) . . ?
C135 C134 S1 126.6(5) . . ?
C133 C134 S1 111.2(5) . . ?
C134 C135 C136 116.7(6) . . ?
C134 C135 H135 121.7 . . ?
C136 C135 H135 121.7 . . ?
C137 C136 C135 122.1(7) . . ?
C137 C136 H136 119.0 . . ?
C135 C136 H136 119.0 . . ?
C136 C137 C138 120.2(7) . . ?
C136 C137 H137 119.9 . . ?
C138 C137 H137 119.9 . . ?
C137 C138 C133 120.0(6) . . ?
C137 C138 H138 120.0 . . ?
C133 C138 H138 120.0 . . ?

loop_
_geom_bond_atom_site_label_1
_geom_bond_atom_site_label_2
_geom_bond_distance
_geom_bond_site_symmetry_2
_geom_bond_publ_flag
Rh20 C60 1.882(9) . ?
Rh20 C20 2.144(8) . ?
Rh20 C10 2.205(8) . ?
Rh20 P1 2.3142(18) . ?
Rh20 Rh21 2.7434(8) . ?
Rh20 Rh30 2.7800(7) . ?
Rh20 Rh10 2.7815(8) . ?
Rh20 Rh40 2.7901(8) . ?
Rh21 C61 1.884(9) . ?
Rh21 C21 2.131(8) . ?
Rh21 C10 2.160(7) . ?
Rh21 S1 2.3747(18) . ?
Rh21 Rh31 2.7130(7) . ?
Rh21 Rh40 2.7322(8) . ?
Rh21 Rh10 2.7667(8) . ?
Rh10 C40 1.895(8) . ?
Rh10 C50 1.917(9) . ?
Rh10 C20 2.199(8) . ?
Rh10 C21 2.202(8) . ?
Rh10 Rh30 2.7554(8) . ?
Rh10 Rh31 2.7558(8) . ?
Rh30 C80 1.901(9) . ?
Rh30 C70 1.907(8) . ?
Rh30 C30 2.186(8) . ?
Rh30 C20 2.284(8) . ?
Rh30 Rh40 2.7315(8) . ?
Rh30 Rh31 2.7726(8) . ?
Rh40 C90 1.902(8) . ?
Rh40 C91 1.913(9) . ?
Rh40 C30 2.199(7) . ?
Rh40 C10 2.208(7) . ?
Rh40 Rh31 2.7855(8) . ?
Rh31 C71 1.901(8) . ?
Rh31 C81 1.923(8) . ?
Rh31 C30 2.189(8) . ?
Rh31 C21 2.303(8) . ?
P1 C131 1.790(7) . ?
P1 C141 1.817(7) . ?
P1 C121 1.823(7) . ?
S1 C134 1.742(7) . ?
S1 C131 1.775(7) . ?
C60 O60 1.134(9) . ?
C10 O10 1.148(8) . ?
C20 O20 1.143(8) . ?
C61 O61 1.137(9) . ?
C21 O21 1.128(9) . ?
C50 O50 1.133(9) . ?
C40 O40 1.147(8) . ?
C80 O80 1.128(9) . ?
C70 O70 1.130(8) . ?
C30 O30 1.152(8) . ?
C91 O91 1.129(9) . ?
C90 O90 1.106(8) . ?
C71 O71 1.122(8) . ?
C81 O81 1.113(8) . ?
C141 C146 1.385(10) . ?
C141 C142 1.400(10) . ?
C146 C145 1.375(10) . ?
C146 H146 0.9500 . ?
C145 C144 1.397(11) . ?
C145 H145 0.9500 . ?
C144 C143 1.364(11) . ?
C144 H144 0.9500 . ?
C143 C142 1.367(11) . ?
C143 H143 0.9500 . ?
C142 H142 0.9500 . ?
C121 C126 1.383(10) . ?
C121 C122 1.389(9) . ?
C122 C123 1.392(9) . ?
C122 H122 0.9500 . ?
C123 C124 1.375(11) . ?
C123 H123 0.9500 . ?
C124 C125 1.377(10) . ?
C124 H124 0.9500 . ?
C125 C126 1.390(9) . ?
C125 H125 0.9500 . ?
C126 H126 0.9500 . ?
C131 C132 1.362(9) . ?
C132 C133 1.448(10) . ?
C132 H132 0.9500 . ?
C133 C138 1.396(9) . ?
C133 C134 1.407(9) . ?
C134 C135 1.389(10) . ?
C135 C136 1.409(10) . ?
C135 H135 0.9500 . ?
C136 C137 1.379(10) . ?
C136 H136 0.9500 . ?
C137 C138 1.380(10) . ?
C137 H137 0.9500 . ?
C138 H138 0.9500 . ?

loop_
_geom_torsion_atom_site_label_1
_geom_torsion_atom_site_label_2
_geom_torsion_atom_site_label_3
_geom_torsion_atom_site_label_4
_geom_torsion
_geom_torsion_site_symmetry_1
_geom_torsion_site_symmetry_2
_geom_torsion_site_symmetry_3
_geom_torsion_site_symmetry_4
_geom_torsion_publ_flag
C60 Rh20 Rh21 C61 4.1(6) . . . . ?
C20 Rh20 Rh21 C61 157.9(4) . . . . ?
C10 Rh20 Rh21 C61 -8.2(5) . . . . ?
P1 Rh20 Rh21 C61 -94.4(4) . . . . ?
Rh30 Rh20 Rh21 C61 108.5(4) . . . . ?
Rh10 Rh20 Rh21 C61 163.7(4) . . . . ?
Rh40 Rh20 Rh21 C61 54.4(4) . . . . ?
C60 Rh20 Rh21 C21 -158.9(5) . . . . ?
C20 Rh20 Rh21 C21 -5.1(3) . . . . ?
C10 Rh20 Rh21 C21 -171.2(3) . . . . ?
P1 Rh20 Rh21 C21 102.5(2) . . . . ?
Rh30 Rh20 Rh21 C21 -54.6(2) . . . . ?
Rh10 Rh20 Rh21 C21 0.6(2) . . . . ?
Rh40 Rh20 Rh21 C21 -108.6(2) . . . . ?
C60 Rh20 Rh21 C10 12.3(5) . . . . ?
C20 Rh20 Rh21 C10 166.1(3) . . . . ?
P1 Rh20 Rh21 C10 -86.3(2) . . . . ?
Rh30 Rh20 Rh21 C10 116.6(2) . . . . ?
Rh10 Rh20 Rh21 C10 171.9(2) . . . . ?
Rh40 Rh20 Rh21 C10 62.6(2) . . . . ?
C60 Rh20 Rh21 S1 108.9(4) . . . . ?
C20 Rh20 Rh21 S1 -97.3(2) . . . . ?
C10 Rh20 Rh21 S1 96.6(2) . . . . ?
P1 Rh20 Rh21 S1 10.33(7) . . . . ?
Rh30 Rh20 Rh21 S1 -146.76(5) . . . . ?
Rh10 Rh20 Rh21 S1 -91.53(5) . . . . ?
Rh40 Rh20 Rh21 S1 159.17(5) . . . . ?
C60 Rh20 Rh21 Rh31 -105.8(4) . . . . ?
C20 Rh20 Rh21 Rh31 48.0(2) . . . . ?
C10 Rh20 Rh21 Rh31 -118.1(2) . . . . ?
P1 Rh20 Rh21 Rh31 155.66(5) . . . . ?
Rh30 Rh20 Rh21 Rh31 -1.43(3) . . . . ?
Rh10 Rh20 Rh21 Rh31 53.80(2) . . . . ?
Rh40 Rh20 Rh21 Rh31 -55.50(2) . . . . ?
C60 Rh20 Rh21 Rh40 -50.3(4) . . . . ?
C20 Rh20 Rh21 Rh40 103.5(2) . . . . ?
C10 Rh20 Rh21 Rh40 -62.6(2) . . . . ?
P1 Rh20 Rh21 Rh40 -148.84(5) . . . . ?
Rh30 Rh20 Rh21 Rh40 54.07(2) . . . . ?
Rh10 Rh20 Rh21 Rh40 109.30(2) . . . . ?
C60 Rh20 Rh21 Rh10 -159.6(4) . . . . ?
C20 Rh20 Rh21 Rh10 -5.8(2) . . . . ?
C10 Rh20 Rh21 Rh10 -171.9(2) . . . . ?
P1 Rh20 Rh21 Rh10 101.86(5) . . . . ?
Rh30 Rh20 Rh21 Rh10 -55.23(2) . . . . ?
Rh40 Rh20 Rh21 Rh10 -109.30(2) . . . . ?
C61 Rh21 Rh10 C40 -12.6(6) . . . . ?
C21 Rh21 Rh10 C40 -29.9(5) . . . . ?
C10 Rh21 Rh10 C40 142.5(5) . . . . ?
S1 Rh21 Rh10 C40 -119.2(4) . . . . ?
Rh31 Rh21 Rh10 C40 37.4(4) . . . . ?
Rh40 Rh21 Rh10 C40 93.5(4) . . . . ?
Rh20 Rh21 Rh10 C40 149.3(4) . . . . ?
C61 Rh21 Rh10 C50 100.0(5) . . . . ?
C21 Rh21 Rh10 C50 82.7(3) . . . . ?
C10 Rh21 Rh10 C50 -104.9(3) . . . . ?
S1 Rh21 Rh10 C50 -6.6(2) . . . . ?
Rh31 Rh21 Rh10 C50 150.0(2) . . . . ?
Rh40 Rh21 Rh10 C50 -153.9(2) . . . . ?
Rh20 Rh21 Rh10 C50 -98.1(2) . . . . ?
C61 Rh21 Rh10 C20 -156.4(5) . . . . ?
C21 Rh21 Rh10 C20 -173.7(3) . . . . ?
C10 Rh21 Rh10 C20 -1.4(3) . . . . ?
S1 Rh21 Rh10 C20 97.0(2) . . . . ?
Rh31 Rh21 Rh10 C20 -106.4(2) . . . . ?
Rh40 Rh21 Rh10 C20 -50.3(2) . . . . ?
Rh20 Rh21 Rh10 C20 5.53(19) . . . . ?
C61 Rh21 Rh10 C21 17.3(5) . . . . ?
C10 Rh21 Rh10 C21 172.4(3) . . . . ?
S1 Rh21 Rh10 C21 -89.3(3) . . . . ?
Rh31 Rh21 Rh10 C21 67.3(3) . . . . ?
Rh40 Rh21 Rh10 C21 123.4(3) . . . . ?
Rh20 Rh21 Rh10 C21 179.2(3) . . . . ?
C61 Rh21 Rh10 Rh30 -105.9(5) . . . . ?
C21 Rh21 Rh10 Rh30 -123.3(3) . . . . ?
C10 Rh21 Rh10 Rh30 49.1(2) . . . . ?
S1 Rh21 Rh10 Rh30 147.46(5) . . . . ?
Rh31 Rh21 Rh10 Rh30 -55.98(2) . . . . ?
Rh40 Rh21 Rh10 Rh30 0.11(2) . . . . ?
Rh20 Rh21 Rh10 Rh30 55.97(2) . . . . ?
C61 Rh21 Rh10 Rh31 -49.9(5) . . . . ?
C21 Rh21 Rh10 Rh31 -67.3(3) . . . . ?
C10 Rh21 Rh10 Rh31 105.1(2) . . . . ?
S1 Rh21 Rh10 Rh31 -156.56(5) . . . . ?
Rh40 Rh21 Rh10 Rh31 56.09(2) . . . . ?
Rh20 Rh21 Rh10 Rh31 111.95(3) . . . . ?
C61 Rh21 Rh10 Rh20 -161.9(5) . . . . ?
C21 Rh21 Rh10 Rh20 -179.2(3) . . . . ?
C10 Rh21 Rh10 Rh20 -6.9(2) . . . . ?
S1 Rh21 Rh10 Rh20 91.49(5) . . . . ?
Rh31 Rh21 Rh10 Rh20 -111.95(3) . . . . ?
Rh40 Rh21 Rh10 Rh20 -55.87(2) . . . . ?
C60 Rh20 Rh10 C40 11.7(6) . . . . ?
C20 Rh20 Rh10 C40 25.4(5) . . . . ?
C10 Rh20 Rh10 C40 -141.0(4) . . . . ?
P1 Rh20 Rh10 C40 125.1(4) . . . . ?
Rh21 Rh20 Rh10 C40 -147.6(4) . . . . ?
Rh30 Rh20 Rh10 C40 -40.2(4) . . . . ?
Rh40 Rh20 Rh10 C40 -93.5(4) . . . . ?
C60 Rh20 Rh10 C50 -102.7(5) . . . . ?
C20 Rh20 Rh10 C50 -88.9(3) . . . . ?
C10 Rh20 Rh10 C50 104.7(3) . . . . ?
P1 Rh20 Rh10 C50 10.8(2) . . . . ?
Rh21 Rh20 Rh10 C50 98.1(2) . . . . ?
Rh30 Rh20 Rh10 C50 -154.5(2) . . . . ?
Rh40 Rh20 Rh10 C50 152.2(2) . . . . ?
C60 Rh20 Rh10 C20 -13.8(5) . . . . ?
C10 Rh20 Rh10 C20 -166.4(3) . . . . ?
P1 Rh20 Rh10 C20 99.6(3) . . . . ?
Rh21 Rh20 Rh10 C20 -173.1(2) . . . . ?
Rh30 Rh20 Rh10 C20 -65.6(2) . . . . ?
Rh40 Rh20 Rh10 C20 -118.9(2) . . . . ?
C60 Rh20 Rh10 C21 158.7(5) . . . . ?
C20 Rh20 Rh10 C21 172.5(3) . . . . ?
C10 Rh20 Rh10 C21 6.0(3) . . . . ?
P1 Rh20 Rh10 C21 -87.9(2) . . . . ?
Rh21 Rh20 Rh10 C21 -0.6(2) . . . . ?
Rh30 Rh20 Rh10 C21 106.8(2) . . . . ?
Rh40 Rh20 Rh10 C21 53.5(2) . . . . ?
C60 Rh20 Rh10 Rh30 51.8(5) . . . . ?
C20 Rh20 Rh10 Rh30 65.6(2) . . . . ?
C10 Rh20 Rh10 Rh30 -100.8(2) . . . . ?
P1 Rh20 Rh10 Rh30 165.25(5) . . . . ?
Rh21 Rh20 Rh10 Rh30 -107.46(2) . . . . ?
Rh40 Rh20 Rh10 Rh30 -53.32(2) . . . . ?
C60 Rh20 Rh10 Rh31 106.7(5) . . . . ?
C20 Rh20 Rh10 Rh31 120.5(2) . . . . ?
C10 Rh20 Rh10 Rh31 -45.9(2) . . . . ?
P1 Rh20 Rh10 Rh31 -139.83(5) . . . . ?
Rh21 Rh20 Rh10 Rh31 -52.54(2) . . . . ?
Rh30 Rh20 Rh10 Rh31 54.92(2) . . . . ?
Rh40 Rh20 Rh10 Rh31 1.60(2) . . . . ?
C60 Rh20 Rh10 Rh21 159.3(5) . . . . ?
C20 Rh20 Rh10 Rh21 173.1(2) . . . . ?
C10 Rh20 Rh10 Rh21 6.7(2) . . . . ?
P1 Rh20 Rh10 Rh21 -87.29(5) . . . . ?
Rh30 Rh20 Rh10 Rh21 107.46(2) . . . . ?
Rh40 Rh20 Rh10 Rh21 54.14(2) . . . . ?
C40 Rh10 Rh30 C80 110.7(5) . . . . ?
C50 Rh10 Rh30 C80 12.7(6) . . . . ?
C20 Rh10 Rh30 C80 10.4(5) . . . . ?
C21 Rh10 Rh30 C80 -147.5(4) . . . . ?
Rh31 Rh10 Rh30 C80 -158.6(4) . . . . ?
Rh21 Rh10 Rh30 C80 -104.0(4) . . . . ?
Rh20 Rh10 Rh30 C80 -48.8(4) . . . . ?
C40 Rh10 Rh30 C70 5.0(3) . . . . ?
C50 Rh10 Rh30 C70 -93.0(5) . . . . ?
C20 Rh10 Rh30 C70 -95.3(3) . . . . ?
C21 Rh10 Rh30 C70 106.8(3) . . . . ?
Rh31 Rh10 Rh30 C70 95.7(2) . . . . ?
Rh21 Rh10 Rh30 C70 150.4(2) . . . . ?
Rh20 Rh10 Rh30 C70 -154.5(2) . . . . ?
C40 Rh10 Rh30 C30 -96.2(3) . . . . ?
C50 Rh10 Rh30 C30 165.8(5) . . . . ?
C20 Rh10 Rh30 C30 163.5(3) . . . . ?
C21 Rh10 Rh30 C30 5.6(3) . . . . ?
Rh31 Rh10 Rh30 C30 -5.5(2) . . . . ?
Rh21 Rh10 Rh30 C30 49.1(2) . . . . ?
Rh20 Rh10 Rh30 C30 104.2(2) . . . . ?
C40 Rh10 Rh30 C20 100.3(3) . . . . ?
C50 Rh10 Rh30 C20 2.3(5) . . . . ?
C21 Rh10 Rh30 C20 -157.9(3) . . . . ?
Rh31 Rh10 Rh30 C20 -169.0(2) . . . . ?
Rh21 Rh10 Rh30 C20 -114.4(2) . . . . ?
Rh20 Rh10 Rh30 C20 -59.2(2) . . . . ?
C40 Rh10 Rh30 Rh40 -145.5(2) . . . . ?
C50 Rh10 Rh30 Rh40 116.6(4) . . . . ?
C20 Rh10 Rh30 Rh40 114.3(2) . . . . ?
C21 Rh10 Rh30 Rh40 -43.7(2) . . . . ?
Rh31 Rh10 Rh30 Rh40 -54.77(2) . . . . ?
Rh21 Rh10 Rh30 Rh40 -0.11(2) . . . . ?
Rh20 Rh10 Rh30 Rh40 55.01(2) . . . . ?
C40 Rh10 Rh30 Rh31 -90.7(2) . . . . ?
C50 Rh10 Rh30 Rh31 171.3(5) . . . . ?
C20 Rh10 Rh30 Rh31 169.0(2) . . . . ?
C21 Rh10 Rh30 Rh31 11.1(2) . . . . ?
Rh21 Rh10 Rh30 Rh31 54.66(2) . . . . ?
Rh20 Rh10 Rh30 Rh31 109.78(2) . . . . ?
C40 Rh10 Rh30 Rh20 159.5(2) . . . . ?
C50 Rh10 Rh30 Rh20 61.6(4) . . . . ?
C20 Rh10 Rh30 Rh20 59.2(2) . . . . ?
C21 Rh10 Rh30 Rh20 -98.7(2) . . . . ?
Rh31 Rh10 Rh30 Rh20 -109.78(2) . . . . ?
Rh21 Rh10 Rh30 Rh20 -55.12(2) . . . . ?
C60 Rh20 Rh30 C80 -1.3(4) . . . . ?
C20 Rh20 Rh30 C80 92.2(4) . . . . ?
C10 Rh20 Rh30 C80 -103.4(3) . . . . ?
P1 Rh20 Rh30 C80 114.5(3) . . . . ?
Rh21 Rh20 Rh30 C80 -150.1(3) . . . . ?
Rh10 Rh20 Rh30 C80 154.1(3) . . . . ?
Rh40 Rh20 Rh30 C80 -95.6(3) . . . . ?
C60 Rh20 Rh30 C70 -105.0(5) . . . . ?
C20 Rh20 Rh30 C70 -11.5(5) . . . . ?
C10 Rh20 Rh30 C70 153.0(5) . . . . ?
P1 Rh20 Rh30 C70 10.8(5) . . . . ?
Rh21 Rh20 Rh30 C70 106.3(4) . . . . ?
Rh10 Rh20 Rh30 C70 50.4(4) . . . . ?
Rh40 Rh20 Rh30 C70 160.7(4) . . . . ?
C60 Rh20 Rh30 C30 103.0(3) . . . . ?
C20 Rh20 Rh30 C30 -163.5(3) . . . . ?
C10 Rh20 Rh30 C30 0.9(3) . . . . ?
P1 Rh20 Rh30 C30 -141.2(3) . . . . ?
Rh21 Rh20 Rh30 C30 -45.8(2) . . . . ?
Rh10 Rh20 Rh30 C30 -101.6(2) . . . . ?
Rh40 Rh20 Rh30 C30 8.7(2) . . . . ?
C60 Rh20 Rh30 C20 -93.5(4) . . . . ?
C10 Rh20 Rh30 C20 164.5(3) . . . . ?
P1 Rh20 Rh30 C20 22.3(3) . . . . ?
Rh21 Rh20 Rh30 C20 117.7(3) . . . . ?
Rh10 Rh20 Rh30 C20 61.9(3) . . . . ?
Rh40 Rh20 Rh30 C20 172.2(3) . . . . ?
C60 Rh20 Rh30 Rh40 94.3(3) . . . . ?
C20 Rh20 Rh30 Rh40 -172.2(3) . . . . ?
C10 Rh20 Rh30 Rh40 -7.7(2) . . . . ?
P1 Rh20 Rh30 Rh40 -149.88(14) . . . . ?
Rh21 Rh20 Rh30 Rh40 -54.43(2) . . . . ?
Rh10 Rh20 Rh30 Rh40 -110.26(3) . . . . ?
C60 Rh20 Rh30 Rh10 -155.4(3) . . . . ?
C20 Rh20 Rh30 Rh10 -61.9(3) . . . . ?
C10 Rh20 Rh30 Rh10 102.5(2) . . . . ?
P1 Rh20 Rh30 Rh10 -39.63(14) . . . . ?
Rh21 Rh20 Rh30 Rh10 55.82(2) . . . . ?
Rh40 Rh20 Rh30 Rh10 110.26(3) . . . . ?
C60 Rh20 Rh30 Rh31 150.1(3) . . . . ?
C20 Rh20 Rh30 Rh31 -116.3(3) . . . . ?
C10 Rh20 Rh30 Rh31 48.1(2) . . . . ?
P1 Rh20 Rh30 Rh31 -94.05(14) . . . . ?
Rh21 Rh20 Rh30 Rh31 1.40(2) . . . . ?
Rh10 Rh20 Rh30 Rh31 -54.42(2) . . . . ?
Rh40 Rh20 Rh30 Rh31 55.83(2) . . . . ?
C80 Rh30 Rh40 C90 -3.6(3) . . . . ?
C70 Rh30 Rh40 C90 106.7(5) . . . . ?
C30 Rh30 Rh40 C90 95.7(3) . . . . ?
C20 Rh30 Rh40 C90 -100.8(3) . . . . ?
Rh10 Rh30 Rh40 C90 -149.2(2) . . . . ?
Rh31 Rh30 Rh40 C90 156.9(2) . . . . ?
Rh20 Rh30 Rh40 C90 -94.6(2) . . . . ?
C80 Rh30 Rh40 C91 -110.3(5) . . . . ?
C70 Rh30 Rh40 C91 0.1(7) . . . . ?
C30 Rh30 Rh40 C91 -10.9(5) . . . . ?
C20 Rh30 Rh40 C91 152.6(5) . . . . ?
Rh10 Rh30 Rh40 C91 104.2(5) . . . . ?
Rh31 Rh30 Rh40 C91 50.2(5) . . . . ?
Rh20 Rh30 Rh40 C91 158.8(5) . . . . ?
C80 Rh30 Rh40 C30 -99.3(4) . . . . ?
C70 Rh30 Rh40 C30 11.0(5) . . . . ?
C20 Rh30 Rh40 C30 163.5(3) . . . . ?
Rh10 Rh30 Rh40 C30 115.1(3) . . . . ?
Rh31 Rh30 Rh40 C30 61.1(3) . . . . ?
Rh20 Rh30 Rh40 C30 169.7(3) . . . . ?
C80 Rh30 Rh40 C10 98.7(3) . . . . ?
C70 Rh30 Rh40 C10 -150.9(5) . . . . ?
C30 Rh30 Rh40 C10 -161.9(3) . . . . ?
C20 Rh30 Rh40 C10 1.5(3) . . . . ?
Rh10 Rh30 Rh40 C10 -46.8(2) . . . . ?
Rh31 Rh30 Rh40 C10 -100.8(2) . . . . ?
Rh20 Rh30 Rh40 C10 7.8(2) . . . . ?
C80 Rh30 Rh40 Rh21 145.6(2) . . . . ?
C70 Rh30 Rh40 Rh21 -104.0(5) . . . . ?
C30 Rh30 Rh40 Rh21 -115.0(3) . . . . ?
C20 Rh30 Rh40 Rh21 48.5(2) . . . . ?
Rh10 Rh30 Rh40 Rh21 0.11(2) . . . . ?
Rh31 Rh30 Rh40 Rh21 -53.86(2) . . . . ?
Rh20 Rh30 Rh40 Rh21 54.73(2) . . . . ?
C80 Rh30 Rh40 Rh31 -160.5(2) . . . . ?
C70 Rh30 Rh40 Rh31 -50.1(5) . . . . ?
C30 Rh30 Rh40 Rh31 -61.1(3) . . . . ?
C20 Rh30 Rh40 Rh31 102.4(2) . . . . ?
Rh10 Rh30 Rh40 Rh31 53.97(2) . . . . ?
Rh20 Rh30 Rh40 Rh31 108.59(2) . . . . ?
C80 Rh30 Rh40 Rh20 90.9(2) . . . . ?
C70 Rh30 Rh40 Rh20 -158.7(5) . . . . ?
C30 Rh30 Rh40 Rh20 -169.7(3) . . . . ?
C20 Rh30 Rh40 Rh20 -6.2(2) . . . . ?
Rh10 Rh30 Rh40 Rh20 -54.62(2) . . . . ?
Rh31 Rh30 Rh40 Rh20 -108.59(2) . . . . ?
C61 Rh21 Rh40 C90 -113.5(5) . . . . ?
C21 Rh21 Rh40 C90 141.8(5) . . . . ?
C10 Rh21 Rh40 C90 -22.3(5) . . . . ?
S1 Rh21 Rh40 C90 -1.1(5) . . . . ?
Rh31 Rh21 Rh40 C90 150.3(5) . . . . ?
Rh20 Rh21 Rh40 C90 39.8(5) . . . . ?
Rh10 Rh21 Rh40 C90 95.1(5) . . . . ?
C61 Rh21 Rh40 C91 3.3(3) . . . . ?
C21 Rh21 Rh40 C91 -101.4(3) . . . . ?
C10 Rh21 Rh40 C91 94.4(3) . . . . ?
S1 Rh21 Rh40 C91 115.6(2) . . . . ?
Rh31 Rh21 Rh40 C91 -92.9(2) . . . . ?
Rh20 Rh21 Rh40 C91 156.6(2) . . . . ?
Rh10 Rh21 Rh40 C91 -148.1(2) . . . . ?
C61 Rh21 Rh40 C30 102.9(3) . . . . ?
C21 Rh21 Rh40 C30 -1.8(3) . . . . ?
C10 Rh21 Rh40 C30 -165.9(3) . . . . ?
S1 Rh21 Rh40 C30 -144.7(2) . . . . ?
Rh31 Rh21 Rh40 C30 6.7(2) . . . . ?
Rh20 Rh21 Rh40 C30 -103.8(2) . . . . ?
Rh10 Rh21 Rh40 C30 -48.5(2) . . . . ?
C61 Rh21 Rh40 C10 -91.2(3) . . . . ?
C21 Rh21 Rh40 C10 164.2(3) . . . . ?
S1 Rh21 Rh40 C10 21.2(3) . . . . ?
Rh31 Rh21 Rh40 C10 172.6(2) . . . . ?
Rh20 Rh21 Rh40 C10 62.1(2) . . . . ?
Rh10 Rh21 Rh40 C10 117.5(2) . . . . ?
C61 Rh21 Rh40 Rh30 151.2(2) . . . . ?
C21 Rh21 Rh40 Rh30 46.6(2) . . . . ?
C10 Rh21 Rh40 Rh30 -117.6(2) . . . . ?
S1 Rh21 Rh40 Rh30 -96.40(9) . . . . ?
Rh31 Rh21 Rh40 Rh30 55.04(2) . . . . ?
Rh20 Rh21 Rh40 Rh30 -55.46(2) . . . . ?
Rh10 Rh21 Rh40 Rh30 -0.11(2) . . . . ?
C61 Rh21 Rh40 Rh31 96.2(2) . . . . ?
C21 Rh21 Rh40 Rh31 -8.5(2) . . . . ?
C10 Rh21 Rh40 Rh31 -172.6(2) . . . . ?
S1 Rh21 Rh40 Rh31 -151.44(10) . . . . ?
Rh20 Rh21 Rh40 Rh31 -110.50(2) . . . . ?
Rh10 Rh21 Rh40 Rh31 -55.15(2) . . . . ?
C61 Rh21 Rh40 Rh20 -153.3(2) . . . . ?
C21 Rh21 Rh40 Rh20 102.0(2) . . . . ?
C10 Rh21 Rh40 Rh20 -62.1(2) . . . . ?
S1 Rh21 Rh40 Rh20 -40.94(9) . . . . ?
Rh31 Rh21 Rh40 Rh20 110.50(2) . . . . ?
Rh10 Rh21 Rh40 Rh20 55.35(2) . . . . ?
C60 Rh20 Rh40 C90 -5.0(3) . . . . ?
C20 Rh20 Rh40 C90 97.2(3) . . . . ?
C10 Rh20 Rh40 C90 -99.0(3) . . . . ?
P1 Rh20 Rh40 C90 -107.3(2) . . . . ?
Rh21 Rh20 Rh40 C90 -160.8(2) . . . . ?
Rh30 Rh20 Rh40 C90 90.5(2) . . . . ?
Rh10 Rh20 Rh40 C90 144.3(2) . . . . ?
C60 Rh20 Rh40 C91 106.6(5) . . . . ?
C20 Rh20 Rh40 C91 -151.2(5) . . . . ?
C10 Rh20 Rh40 C91 12.7(5) . . . . ?
P1 Rh20 Rh40 C91 4.3(5) . . . . ?
Rh21 Rh20 Rh40 C91 -49.2(4) . . . . ?
Rh30 Rh20 Rh40 C91 -157.9(4) . . . . ?
Rh10 Rh20 Rh40 C91 -104.1(4) . . . . ?
C60 Rh20 Rh40 C30 -104.1(3) . . . . ?
C20 Rh20 Rh40 C30 -1.8(3) . . . . ?
C10 Rh20 Rh40 C30 162.0(3) . . . . ?
P1 Rh20 Rh40 C30 153.7(2) . . . . ?
Rh21 Rh20 Rh40 C30 100.2(2) . . . . ?
Rh30 Rh20 Rh40 C30 -8.6(2) . . . . ?
Rh10 Rh20 Rh40 C30 45.3(2) . . . . ?
C60 Rh20 Rh40 C10 93.9(3) . . . . ?
C20 Rh20 Rh40 C10 -163.8(3) . . . . ?
P1 Rh20 Rh40 C10 -8.3(3) . . . . ?
Rh21 Rh20 Rh40 C10 -61.8(2) . . . . ?
Rh30 Rh20 Rh40 C10 -170.6(3) . . . . ?
Rh10 Rh20 Rh40 C10 -116.7(3) . . . . ?
C60 Rh20 Rh40 Rh30 -95.5(2) . . . . ?
C20 Rh20 Rh40 Rh30 6.8(2) . . . . ?
C10 Rh20 Rh40 Rh30 170.6(3) . . . . ?
P1 Rh20 Rh40 Rh30 162.25(8) . . . . ?
Rh21 Rh20 Rh40 Rh30 108.76(2) . . . . ?
Rh10 Rh20 Rh40 Rh30 53.86(2) . . . . ?
C60 Rh20 Rh40 Rh21 155.7(2) . . . . ?
C20 Rh20 Rh40 Rh21 -102.0(2) . . . . ?
C10 Rh20 Rh40 Rh21 61.8(2) . . . . ?
P1 Rh20 Rh40 Rh21 53.49(8) . . . . ?
Rh30 Rh20 Rh40 Rh21 -108.76(2) . . . . ?
Rh10 Rh20 Rh40 Rh21 -54.91(2) . . . . ?
C60 Rh20 Rh40 Rh31 -151.0(2) . . . . ?
C20 Rh20 Rh40 Rh31 -48.7(2) . . . . ?
C10 Rh20 Rh40 Rh31 115.1(2) . . . . ?
P1 Rh20 Rh40 Rh31 106.81(8) . . . . ?
Rh21 Rh20 Rh40 Rh31 53.32(2) . . . . ?
Rh30 Rh20 Rh40 Rh31 -55.44(2) . . . . ?
Rh10 Rh20 Rh40 Rh31 -1.58(2) . . . . ?
C61 Rh21 Rh31 C71 109.5(5) . . . . ?
C21 Rh21 Rh31 C71 13.5(5) . . . . ?
C10 Rh21 Rh31 C71 -151.0(5) . . . . ?
S1 Rh21 Rh31 C71 -4.1(5) . . . . ?
Rh40 Rh21 Rh31 C71 -157.3(4) . . . . ?
Rh20 Rh21 Rh31 C71 -102.0(4) . . . . ?
Rh10 Rh21 Rh31 C71 -48.0(4) . . . . ?
C61 Rh21 Rh31 C81 5.3(3) . . . . ?
C21 Rh21 Rh31 C81 -90.7(3) . . . . ?
C10 Rh21 Rh31 C81 104.9(3) . . . . ?
S1 Rh21 Rh31 C81 -108.3(2) . . . . ?
Rh40 Rh21 Rh31 C81 98.6(2) . . . . ?
Rh20 Rh21 Rh31 C81 153.9(2) . . . . ?
Rh10 Rh21 Rh31 C81 -152.1(2) . . . . ?
C61 Rh21 Rh31 C30 -100.0(3) . . . . ?
C21 Rh21 Rh31 C30 164.0(3) . . . . ?
C10 Rh21 Rh31 C30 -0.5(3) . . . . ?
S1 Rh21 Rh31 C30 146.4(2) . . . . ?
Rh40 Rh21 Rh31 C30 -6.8(2) . . . . ?
Rh20 Rh21 Rh31 C30 48.5(2) . . . . ?
Rh10 Rh21 Rh31 C30 102.5(2) . . . . ?
C61 Rh21 Rh31 C21 96.0(4) . . . . ?
C10 Rh21 Rh31 C21 -164.4(3) . . . . ?
S1 Rh21 Rh31 C21 -17.6(3) . . . . ?
Rh40 Rh21 Rh31 C21 -170.7(3) . . . . ?
Rh20 Rh21 Rh31 C21 -115.5(3) . . . . ?
Rh10 Rh21 Rh31 C21 -61.5(2) . . . . ?
C61 Rh21 Rh31 Rh10 157.5(2) . . . . ?
C21 Rh21 Rh31 Rh10 61.5(2) . . . . ?
C10 Rh21 Rh31 Rh10 -103.0(2) . . . . ?
S1 Rh21 Rh31 Rh10 43.85(9) . . . . ?
Rh40 Rh21 Rh31 Rh10 -109.28(3) . . . . ?
Rh20 Rh21 Rh31 Rh10 -54.00(2) . . . . ?
C61 Rh21 Rh31 Rh30 -147.1(2) . . . . ?
C21 Rh21 Rh31 Rh30 116.9(2) . . . . ?
C10 Rh21 Rh31 Rh30 -47.5(2) . . . . ?
S1 Rh21 Rh31 Rh30 99.28(9) . . . . ?
Rh40 Rh21 Rh31 Rh30 -53.85(2) . . . . ?
Rh20 Rh21 Rh31 Rh30 1.44(3) . . . . ?
Rh10 Rh21 Rh31 Rh30 55.43(2) . . . . ?
C61 Rh21 Rh31 Rh40 -93.3(2) . . . . ?
C21 Rh21 Rh31 Rh40 170.7(2) . . . . ?
C10 Rh21 Rh31 Rh40 6.3(2) . . . . ?
S1 Rh21 Rh31 Rh40 153.14(9) . . . . ?
Rh20 Rh21 Rh31 Rh40 55.29(2) . . . . ?
Rh10 Rh21 Rh31 Rh40 109.28(3) . . . . ?
C40 Rh10 Rh31 C71 -1.4(3) . . . . ?
C50 Rh10 Rh31 C71 93.7(4) . . . . ?
C20 Rh10 Rh31 C71 -103.5(3) . . . . ?
C21 Rh10 Rh31 C71 98.7(3) . . . . ?
Rh30 Rh10 Rh31 C71 -94.0(2) . . . . ?
Rh21 Rh10 Rh31 C71 158.4(2) . . . . ?
Rh20 Rh10 Rh31 C71 -148.8(2) . . . . ?
C40 Rh10 Rh31 C81 -108.7(4) . . . . ?
C50 Rh10 Rh31 C81 -13.5(5) . . . . ?
C20 Rh10 Rh31 C81 149.2(4) . . . . ?
C21 Rh10 Rh31 C81 -8.6(4) . . . . ?
Rh30 Rh10 Rh31 C81 158.8(4) . . . . ?
Rh21 Rh10 Rh31 C81 51.1(4) . . . . ?
Rh20 Rh10 Rh31 C81 104.0(4) . . . . ?
C40 Rh10 Rh31 C30 98.0(3) . . . . ?
C50 Rh10 Rh31 C30 -166.8(4) . . . . ?
C20 Rh10 Rh31 C30 -4.1(3) . . . . ?
C21 Rh10 Rh31 C30 -161.9(3) . . . . ?
Rh30 Rh10 Rh31 C30 5.5(2) . . . . ?
Rh21 Rh10 Rh31 C30 -102.2(2) . . . . ?
Rh20 Rh10 Rh31 C30 -49.3(2) . . . . ?
C40 Rh10 Rh31 C21 -100.1(3) . . . . ?
C50 Rh10 Rh31 C21 -4.9(5) . . . . ?
C20 Rh10 Rh31 C21 157.8(3) . . . . ?
Rh30 Rh10 Rh31 C21 167.4(2) . . . . ?
Rh21 Rh10 Rh31 C21 59.7(2) . . . . ?
Rh20 Rh10 Rh31 C21 112.6(2) . . . . ?
C40 Rh10 Rh31 Rh21 -159.8(2) . . . . ?
C50 Rh10 Rh31 Rh21 -64.6(4) . . . . ?
C20 Rh10 Rh31 Rh21 98.1(2) . . . . ?
C21 Rh10 Rh31 Rh21 -59.7(2) . . . . ?
Rh30 Rh10 Rh31 Rh21 107.68(2) . . . . ?
Rh20 Rh10 Rh31 Rh21 52.87(2) . . . . ?
C40 Rh10 Rh31 Rh30 92.5(2) . . . . ?
C50 Rh10 Rh31 Rh30 -172.3(4) . . . . ?
C20 Rh10 Rh31 Rh30 -9.6(2) . . . . ?
C21 Rh10 Rh31 Rh30 -167.4(2) . . . . ?
Rh21 Rh10 Rh31 Rh30 -107.68(2) . . . . ?
Rh20 Rh10 Rh31 Rh30 -54.81(2) . . . . ?
C40 Rh10 Rh31 Rh40 145.7(2) . . . . ?
C50 Rh10 Rh31 Rh40 -119.1(4) . . . . ?
C20 Rh10 Rh31 Rh40 43.6(2) . . . . ?
C21 Rh10 Rh31 Rh40 -114.2(2) . . . . ?
Rh30 Rh10 Rh31 Rh40 53.21(2) . . . . ?
Rh21 Rh10 Rh31 Rh40 -54.48(2) . . . . ?
Rh20 Rh10 Rh31 Rh40 -1.60(2) . . . . ?
C80 Rh30 Rh31 C71 -111.0(5) . . . . ?
C70 Rh30 Rh31 C71 2.6(3) . . . . ?
C30 Rh30 Rh31 C71 -91.8(3) . . . . ?
C20 Rh30 Rh31 C71 103.9(3) . . . . ?
Rh40 Rh30 Rh31 C71 -154.4(2) . . . . ?
Rh10 Rh30 Rh31 C71 94.9(2) . . . . ?
Rh20 Rh30 Rh31 C71 149.8(2) . . . . ?
C80 Rh30 Rh31 C81 1.9(6) . . . . ?
C70 Rh30 Rh31 C81 115.5(5) . . . . ?
C30 Rh30 Rh31 C81 21.1(5) . . . . ?
C20 Rh30 Rh31 C81 -143.1(5) . . . . ?
Rh40 Rh30 Rh31 C81 -41.5(4) . . . . ?
Rh10 Rh30 Rh31 C81 -152.2(4) . . . . ?
Rh20 Rh30 Rh31 C81 -97.3(4) . . . . ?
C80 Rh30 Rh31 C30 -19.2(5) . . . . ?
C70 Rh30 Rh31 C30 94.4(3) . . . . ?
C20 Rh30 Rh31 C30 -164.3(3) . . . . ?
Rh40 Rh30 Rh31 C30 -62.6(2) . . . . ?
Rh10 Rh30 Rh31 C30 -173.3(2) . . . . ?
Rh20 Rh30 Rh31 C30 -118.4(2) . . . . ?
C80 Rh30 Rh31 C21 143.8(5) . . . . ?
C70 Rh30 Rh31 C21 -102.7(3) . . . . ?
C30 Rh30 Rh31 C21 163.0(3) . . . . ?
C20 Rh30 Rh31 C21 -1.3(3) . . . . ?
Rh40 Rh30 Rh31 C21 100.4(2) . . . . ?
Rh10 Rh30 Rh31 C21 -10.3(2) . . . . ?
Rh20 Rh30 Rh31 C21 44.5(2) . . . . ?
C80 Rh30 Rh31 Rh21 97.8(4) . . . . ?
C70 Rh30 Rh31 Rh21 -148.6(2) . . . . ?
C30 Rh30 Rh31 Rh21 117.0(2) . . . . ?
C20 Rh30 Rh31 Rh21 -47.25(19) . . . . ?
Rh40 Rh30 Rh31 Rh21 54.43(2) . . . . ?
Rh10 Rh30 Rh31 Rh21 -56.26(2) . . . . ?
Rh20 Rh30 Rh31 Rh21 -1.42(2) . . . . ?
C80 Rh30 Rh31 Rh10 154.1(4) . . . . ?
C70 Rh30 Rh31 Rh10 -92.3(2) . . . . ?
C30 Rh30 Rh31 Rh10 173.3(2) . . . . ?
C20 Rh30 Rh31 Rh10 9.01(19) . . . . ?
Rh40 Rh30 Rh31 Rh10 110.69(2) . . . . ?
Rh20 Rh30 Rh31 Rh10 54.85(2) . . . . ?
C80 Rh30 Rh31 Rh40 43.4(4) . . . . ?
C70 Rh30 Rh31 Rh40 157.0(2) . . . . ?
C30 Rh30 Rh31 Rh40 62.6(2) . . . . ?
C20 Rh30 Rh31 Rh40 -101.68(19) . . . . ?
Rh10 Rh30 Rh31 Rh40 -110.69(2) . . . . ?
Rh20 Rh30 Rh31 Rh40 -55.85(2) . . . . ?
C90 Rh40 Rh31 C71 6.6(6) . . . . ?
C91 Rh40 Rh31 C71 -104.7(5) . . . . ?
C30 Rh40 Rh31 C71 -11.8(5) . . . . ?
C10 Rh40 Rh31 C71 154.0(5) . . . . ?
Rh30 Rh40 Rh31 C71 50.6(4) . . . . ?
Rh21 Rh40 Rh31 C71 160.0(4) . . . . ?
Rh20 Rh40 Rh31 C71 106.1(4) . . . . ?
C90 Rh40 Rh31 C81 117.9(5) . . . . ?
C91 Rh40 Rh31 C81 6.6(3) . . . . ?
C30 Rh40 Rh31 C81 99.5(3) . . . . ?
C10 Rh40 Rh31 C81 -94.7(3) . . . . ?
Rh30 Rh40 Rh31 C81 161.9(2) . . . . ?
Rh21 Rh40 Rh31 C81 -88.7(2) . . . . ?
Rh20 Rh40 Rh31 C81 -142.6(2) . . . . ?
C90 Rh40 Rh31 C30 18.4(5) . . . . ?
C91 Rh40 Rh31 C30 -92.9(4) . . . . ?
C10 Rh40 Rh31 C30 165.8(3) . . . . ?
Rh30 Rh40 Rh31 C30 62.4(3) . . . . ?
Rh21 Rh40 Rh31 C30 171.8(3) . . . . ?
Rh20 Rh40 Rh31 C30 117.9(3) . . . . ?
C90 Rh40 Rh31 C21 -145.9(5) . . . . ?
C91 Rh40 Rh31 C21 102.8(3) . . . . ?
C30 Rh40 Rh31 C21 -164.4(3) . . . . ?
C10 Rh40 Rh31 C21 1.4(3) . . . . ?
Rh30 Rh40 Rh31 C21 -102.0(2) . . . . ?
Rh21 Rh40 Rh31 C21 7.4(2) . . . . ?
Rh20 Rh40 Rh31 C21 -46.5(2) . . . . ?
C90 Rh40 Rh31 Rh21 -153.3(4) . . . . ?
C91 Rh40 Rh31 Rh21 95.4(2) . . . . ?
C30 Rh40 Rh31 Rh21 -171.8(3) . . . . ?
C10 Rh40 Rh31 Rh21 -6.0(2) . . . . ?
Rh30 Rh40 Rh31 Rh21 -109.41(3) . . . . ?
Rh20 Rh40 Rh31 Rh21 -53.86(2) . . . . ?
C90 Rh40 Rh31 Rh10 -97.9(4) . . . . ?
C91 Rh40 Rh31 Rh10 150.8(2) . . . . ?
C30 Rh40 Rh31 Rh10 -116.3(3) . . . . ?
C10 Rh40 Rh31 Rh10 49.5(2) . . . . ?
Rh30 Rh40 Rh31 Rh10 -53.94(2) . . . . ?
Rh21 Rh40 Rh31 Rh10 55.46(2) . . . . ?
Rh20 Rh40 Rh31 Rh10 1.60(2) . . . . ?
C90 Rh40 Rh31 Rh30 -43.9(4) . . . . ?
C91 Rh40 Rh31 Rh30 -155.2(2) . . . . ?
C30 Rh40 Rh31 Rh30 -62.4(3) . . . . ?
C10 Rh40 Rh31 Rh30 103.4(2) . . . . ?
Rh21 Rh40 Rh31 Rh30 109.41(3) . . . . ?
Rh20 Rh40 Rh31 Rh30 55.54(2) . . . . ?
C60 Rh20 P1 C131 -132.7(3) . . . . ?
C20 Rh20 P1 C131 128.5(3) . . . . ?
C10 Rh20 P1 C131 -34.4(3) . . . . ?
Rh21 Rh20 P1 C131 15.8(2) . . . . ?
Rh30 Rh20 P1 C131 110.1(3) . . . . ?
Rh10 Rh20 P1 C131 76.0(2) . . . . ?
Rh40 Rh20 P1 C131 -28.0(3) . . . . ?
C60 Rh20 P1 C141 109.7(4) . . . . ?
C20 Rh20 P1 C141 10.9(4) . . . . ?
C10 Rh20 P1 C141 -152.1(3) . . . . ?
Rh21 Rh20 P1 C141 -101.9(3) . . . . ?
Rh30 Rh20 P1 C141 -7.5(3) . . . . ?
Rh10 Rh20 P1 C141 -41.7(3) . . . . ?
Rh40 Rh20 P1 C141 -145.6(3) . . . . ?
C60 Rh20 P1 C121 -18.3(4) . . . . ?
C20 Rh20 P1 C121 -117.1(3) . . . . ?
C10 Rh20 P1 C121 79.9(3) . . . . ?
Rh21 Rh20 P1 C121 130.1(3) . . . . ?
Rh30 Rh20 P1 C121 -135.5(3) . . . . ?
Rh10 Rh20 P1 C121 -169.7(3) . . . . ?
Rh40 Rh20 P1 C121 86.4(3) . . . . ?
C61 Rh21 S1 C134 14.5(4) . . . . ?
C21 Rh21 S1 C134 114.6(3) . . . . ?
C10 Rh21 S1 C134 -81.4(3) . . . . ?
Rh31 Rh21 S1 C134 129.0(3) . . . . ?
Rh40 Rh21 S1 C134 -98.1(3) . . . . ?
Rh20 Rh21 S1 C134 -133.2(3) . . . . ?
Rh10 Rh21 S1 C134 166.1(3) . . . . ?
C61 Rh21 S1 C131 112.9(3) . . . . ?
C21 Rh21 S1 C131 -147.0(3) . . . . ?
C10 Rh21 S1 C131 17.0(3) . . . . ?
Rh31 Rh21 S1 C131 -132.6(2) . . . . ?
Rh40 Rh21 S1 C131 0.3(3) . . . . ?
Rh20 Rh21 S1 C131 -34.8(2) . . . . ?
Rh10 Rh21 S1 C131 -95.5(2) . . . . ?
C20 Rh20 C60 O60 -83(48) . . . . ?
C10 Rh20 C60 O60 82(48) . . . . ?
P1 Rh20 C60 O60 171(100) . . . . ?
Rh21 Rh20 C60 O60 72(48) . . . . ?
Rh30 Rh20 C60 O60 -29(48) . . . . ?
Rh10 Rh20 C60 O60 -73(48) . . . . ?
Rh40 Rh20 C60 O60 30(48) . . . . ?
C61 Rh21 C10 O10 -41.1(8) . . . . ?
C21 Rh21 C10 O10 171.0(8) . . . . ?
S1 Rh21 C10 O10 55.5(8) . . . . ?
Rh31 Rh21 C10 O10 -142.9(7) . . . . ?
Rh40 Rh21 C10 O10 -135.9(9) . . . . ?
Rh20 Rh21 C10 O10 143.4(9) . . . . ?
Rh10 Rh21 C10 O10 151.1(7) . . . . ?
C61 Rh21 C10 Rh20 175.5(2) . . . . ?
C21 Rh21 C10 Rh20 27.5(10) . . . . ?
S1 Rh21 C10 Rh20 -87.94(16) . . . . ?
Rh31 Rh21 C10 Rh20 73.64(19) . . . . ?
Rh40 Rh21 C10 Rh20 80.7(2) . . . . ?
Rh10 Rh21 C10 Rh20 7.6(2) . . . . ?
C61 Rh21 C10 Rh40 94.8(3) . . . . ?
C21 Rh21 C10 Rh40 -53.1(9) . . . . ?
S1 Rh21 C10 Rh40 -168.61(14) . . . . ?
Rh31 Rh21 C10 Rh40 -7.0(2) . . . . ?
Rh20 Rh21 C10 Rh40 -80.7(2) . . . . ?
Rh10 Rh21 C10 Rh40 -73.03(19) . . . . ?
C60 Rh20 C10 O10 42.7(9) . . . . ?
C20 Rh20 C10 O10 179.9(7) . . . . ?
P1 Rh20 C10 O10 -48.6(8) . . . . ?
Rh21 Rh20 C10 O10 -143.8(9) . . . . ?
Rh30 Rh20 C10 O10 145.3(8) . . . . ?
Rh10 Rh20 C10 O10 -151.3(7) . . . . ?
Rh40 Rh20 C10 O10 136.8(9) . . . . ?
C60 Rh20 C10 Rh21 -173.5(3) . . . . ?
C20 Rh20 C10 Rh21 -36.3(8) . . . . ?
P1 Rh20 C10 Rh21 95.23(16) . . . . ?
Rh30 Rh20 C10 Rh21 -70.92(19) . . . . ?
Rh10 Rh20 C10 Rh21 -7.5(2) . . . . ?
Rh40 Rh20 C10 Rh21 -79.43(19) . . . . ?
C60 Rh20 C10 Rh40 -94.0(3) . . . . ?
C20 Rh20 C10 Rh40 43.1(8) . . . . ?
P1 Rh20 C10 Rh40 174.67(17) . . . . ?
Rh21 Rh20 C10 Rh40 79.43(19) . . . . ?
Rh30 Rh20 C10 Rh40 8.5(2) . . . . ?
Rh10 Rh20 C10 Rh40 71.9(2) . . . . ?
C90 Rh40 C10 O10 -51.6(8) . . . . ?
C91 Rh40 C10 O10 46.5(8) . . . . ?
C30 Rh40 C10 O10 174.4(6) . . . . ?
Rh30 Rh40 C10 O10 -148.9(7) . . . . ?
Rh21 Rh40 C10 O10 139.9(8) . . . . ?
Rh31 Rh40 C10 O10 146.5(7) . . . . ?
Rh20 Rh40 C10 O10 -140.2(8) . . . . ?
C90 Rh40 C10 Rh21 168.6(3) . . . . ?
C91 Rh40 C10 Rh21 -93.4(3) . . . . ?
C30 Rh40 C10 Rh21 34.6(8) . . . . ?
Rh30 Rh40 C10 Rh21 71.22(19) . . . . ?
Rh31 Rh40 C10 Rh21 6.7(2) . . . . ?
Rh20 Rh40 C10 Rh21 80.0(2) . . . . ?
C90 Rh40 C10 Rh20 88.6(3) . . . . ?
C91 Rh40 C10 Rh20 -173.4(3) . . . . ?
C30 Rh40 C10 Rh20 -45.4(7) . . . . ?
Rh30 Rh40 C10 Rh20 -8.8(2) . . . . ?
Rh21 Rh40 C10 Rh20 -80.0(2) . . . . ?
Rh31 Rh40 C10 Rh20 -73.31(19) . . . . ?
C60 Rh20 C20 O20 -40.2(9) . . . . ?
C10 Rh20 C20 O20 -177.3(7) . . . . ?
P1 Rh20 C20 O20 53.5(9) . . . . ?
Rh21 Rh20 C20 O20 153.5(8) . . . . ?
Rh30 Rh20 C20 O20 -135.3(10) . . . . ?
Rh10 Rh20 C20 O20 147.1(10) . . . . ?
Rh40 Rh20 C20 O20 -142.5(8) . . . . ?
C60 Rh20 C20 Rh10 172.8(3) . . . . ?
C10 Rh20 C20 Rh10 35.6(8) . . . . ?
P1 Rh20 C20 Rh10 -93.58(17) . . . . ?
Rh21 Rh20 C20 Rh10 6.4(2) . . . . ?
Rh30 Rh20 C20 Rh10 77.60(19) . . . . ?
Rh40 Rh20 C20 Rh10 70.4(2) . . . . ?
C60 Rh20 C20 Rh30 95.2(3) . . . . ?
C10 Rh20 C20 Rh30 -42.0(8) . . . . ?
P1 Rh20 C20 Rh30 -171.18(11) . . . . ?
Rh21 Rh20 C20 Rh30 -71.17(19) . . . . ?
Rh10 Rh20 C20 Rh30 -77.60(19) . . . . ?
Rh40 Rh20 C20 Rh30 -7.2(2) . . . . ?
C40 Rh10 C20 O20 43.7(8) . . . . ?
C50 Rh10 C20 O20 -48.6(8) . . . . ?
C21 Rh10 C20 O20 -168.4(6) . . . . ?
Rh30 Rh10 C20 O20 130.3(8) . . . . ?
Rh31 Rh10 C20 O20 140.6(7) . . . . ?
Rh21 Rh10 C20 O20 -156.2(7) . . . . ?
Rh20 Rh10 C20 O20 -149.9(9) . . . . ?
C40 Rh10 C20 Rh20 -166.3(3) . . . . ?
C50 Rh10 C20 Rh20 101.3(3) . . . . ?
C21 Rh10 C20 Rh20 -18.4(7) . . . . ?
Rh30 Rh10 C20 Rh20 -79.8(2) . . . . ?
Rh31 Rh10 C20 Rh20 -69.43(19) . . . . ?
Rh21 Rh10 C20 Rh20 -6.3(2) . . . . ?
C40 Rh10 C20 Rh30 -86.5(3) . . . . ?
C50 Rh10 C20 Rh30 -178.9(2) . . . . ?
C21 Rh10 C20 Rh30 61.4(7) . . . . ?
Rh31 Rh10 C20 Rh30 10.4(2) . . . . ?
Rh21 Rh10 C20 Rh30 73.54(16) . . . . ?
Rh20 Rh10 C20 Rh30 79.8(2) . . . . ?
C80 Rh30 C20 O20 51.2(8) . . . . ?
C70 Rh30 C20 O20 -43.4(8) . . . . ?
C30 Rh30 C20 O20 -176.2(6) . . . . ?
Rh40 Rh30 C20 O20 150.2(7) . . . . ?
Rh10 Rh30 C20 O20 -134.8(8) . . . . ?
Rh31 Rh30 C20 O20 -144.9(7) . . . . ?
Rh20 Rh30 C20 O20 143.0(8) . . . . ?
C80 Rh30 C20 Rh20 -91.7(3) . . . . ?
C70 Rh30 C20 Rh20 173.6(3) . . . . ?
C30 Rh30 C20 Rh20 40.8(7) . . . . ?
Rh40 Rh30 C20 Rh20 7.2(2) . . . . ?
Rh10 Rh30 C20 Rh20 82.3(2) . . . . ?
Rh31 Rh30 C20 Rh20 72.19(19) . . . . ?
C80 Rh30 C20 Rh10 -174.0(3) . . . . ?
C70 Rh30 C20 Rh10 91.3(3) . . . . ?
C30 Rh30 C20 Rh10 -41.4(7) . . . . ?
Rh40 Rh30 C20 Rh10 -75.03(18) . . . . ?
Rh31 Rh30 C20 Rh10 -10.1(2) . . . . ?
Rh20 Rh30 C20 Rh10 -82.3(2) . . . . ?
C21 Rh21 C61 O61 -173(18) . . . . ?
C10 Rh21 C61 O61 16(18) . . . . ?
S1 Rh21 C61 O61 -81(18) . . . . ?
Rh31 Rh21 C61 O61 131(18) . . . . ?
Rh40 Rh21 C61 O61 69(18) . . . . ?
Rh20 Rh21 C61 O61 23(19) . . . . ?
Rh10 Rh21 C61 O61 173(18) . . . . ?
C61 Rh21 C21 O21 44.2(9) . . . . ?
C10 Rh21 C21 O21 -168.2(8) . . . . ?
S1 Rh21 C21 O21 -51.9(9) . . . . ?
Rh31 Rh21 C21 O21 138.1(9) . . . . ?
Rh40 Rh21 C21 O21 147.1(8) . . . . ?
Rh20 Rh21 C21 O21 -145.1(8) . . . . ?
Rh10 Rh21 C21 O21 -144.4(10) . . . . ?
C61 Rh21 C21 Rh10 -171.4(3) . . . . ?
C10 Rh21 C21 Rh10 -23.8(10) . . . . ?
S1 Rh21 C21 Rh10 92.48(17) . . . . ?
Rh31 Rh21 C21 Rh10 -77.5(2) . . . . ?
Rh40 Rh21 C21 Rh10 -68.5(2) . . . . ?
Rh20 Rh21 C21 Rh10 -0.7(2) . . . . ?
C61 Rh21 C21 Rh31 -93.9(3) . . . . ?
C10 Rh21 C21 Rh31 53.7(9) . . . . ?
S1 Rh21 C21 Rh31 170.00(15) . . . . ?
Rh40 Rh21 C21 Rh31 9.1(2) . . . . ?
Rh20 Rh21 C21 Rh31 76.80(17) . . . . ?
Rh10 Rh21 C21 Rh31 77.5(2) . . . . ?
C40 Rh10 C21 O21 -50.3(8) . . . . ?
C50 Rh10 C21 O21 41.2(8) . . . . ?
C20 Rh10 C21 O21 161.8(6) . . . . ?
Rh30 Rh10 C21 O21 -148.1(7) . . . . ?
Rh31 Rh10 C21 O21 -136.1(8) . . . . ?
Rh21 Rh10 C21 O21 146.4(9) . . . . ?
Rh20 Rh10 C21 O21 147.1(7) . . . . ?
C40 Rh10 C21 Rh21 163.3(3) . . . . ?
C50 Rh10 C21 Rh21 -105.2(3) . . . . ?
C20 Rh10 C21 Rh21 15.3(7) . . . . ?
Rh30 Rh10 C21 Rh21 65.5(2) . . . . ?
Rh31 Rh10 C21 Rh21 77.5(2) . . . . ?
Rh20 Rh10 C21 Rh21 0.7(2) . . . . ?
C40 Rh10 C21 Rh31 85.9(3) . . . . ?
C50 Rh10 C21 Rh31 177.3(2) . . . . ?
C20 Rh10 C21 Rh31 -62.1(7) . . . . ?
Rh30 Rh10 C21 Rh31 -11.9(2) . . . . ?
Rh21 Rh10 C21 Rh31 -77.5(2) . . . . ?
Rh20 Rh10 C21 Rh31 -76.76(16) . . . . ?
C71 Rh31 C21 O21 45.8(8) . . . . ?
C81 Rh31 C21 O21 -48.6(8) . . . . ?
C30 Rh31 C21 O21 -179.2(7) . . . . ?
Rh21 Rh31 C21 O21 -140.9(9) . . . . ?
Rh10 Rh31 C21 O21 136.5(9) . . . . ?
Rh30 Rh31 C21 O21 148.1(7) . . . . ?
Rh40 Rh31 C21 O21 -149.3(7) . . . . ?
C71 Rh31 C21 Rh21 -173.3(3) . . . . ?
C81 Rh31 C21 Rh21 92.3(3) . . . . ?
C30 Rh31 C21 Rh21 -38.3(7) . . . . ?
Rh10 Rh31 C21 Rh21 -82.6(2) . . . . ?
Rh30 Rh31 C21 Rh21 -71.02(19) . . . . ?
Rh40 Rh31 C21 Rh21 -8.4(2) . . . . ?
C71 Rh31 C21 Rh10 -90.7(3) . . . . ?
C81 Rh31 C21 Rh10 174.9(3) . . . . ?
C30 Rh31 C21 Rh10 44.3(7) . . . . ?
Rh21 Rh31 C21 Rh10 82.6(2) . . . . ?
Rh30 Rh31 C21 Rh10 11.5(2) . . . . ?
Rh40 Rh31 C21 Rh10 74.16(18) . . . . ?
C40 Rh10 C50 O50 21(5) . . . . ?
C20 Rh10 C50 O50 121(5) . . . . ?
C21 Rh10 C50 O50 -79(5) . . . . ?
Rh30 Rh10 C50 O50 119(5) . . . . ?
Rh31 Rh10 C50 O50 -75(5) . . . . ?
Rh21 Rh10 C50 O50 -128(5) . . . . ?
Rh20 Rh10 C50 O50 171(5) . . . . ?
C50 Rh10 C40 O40 -74(16) . . . . ?
C20 Rh10 C40 O40 -173(16) . . . . ?
C21 Rh10 C40 O40 20(16) . . . . ?
Rh30 Rh10 C40 O40 134(16) . . . . ?
Rh31 Rh10 C40 O40 73(16) . . . . ?
Rh21 Rh10 C40 O40 42(16) . . . . ?
Rh20 Rh10 C40 O40 168(16) . . . . ?
C70 Rh30 C80 O80 96(14) . . . . ?
C30 Rh30 C80 O80 -164(14) . . . . ?
C20 Rh30 C80 O80 -2(14) . . . . ?
Rh40 Rh30 C80 O80 -112(14) . . . . ?
Rh10 Rh30 C80 O80 -10(14) . . . . ?
Rh31 Rh30 C80 O80 -149(13) . . . . ?
Rh20 Rh30 C80 O80 -51(14) . . . . ?
C80 Rh30 C70 O70 56(63) . . . . ?
C30 Rh30 C70 O70 -46(63) . . . . ?
C20 Rh30 C70 O70 151(63) . . . . ?
Rh40 Rh30 C70 O70 -55(64) . . . . ?
Rh10 Rh30 C70 O70 -158(100) . . . . ?
Rh31 Rh30 C70 O70 -98(63) . . . . ?
Rh20 Rh30 C70 O70 160(100) . . . . ?
C80 Rh30 C30 O30 -49.2(8) . . . . ?
C70 Rh30 C30 O30 46.7(8) . . . . ?
C20 Rh30 C30 O30 179.4(6) . . . . ?
Rh40 Rh30 C30 O30 -138.9(9) . . . . ?
Rh10 Rh30 C30 O30 146.3(7) . . . . ?
Rh31 Rh30 C30 O30 140.2(9) . . . . ?
Rh20 Rh30 C30 O30 -148.5(7) . . . . ?
C80 Rh30 C30 Rh31 170.7(2) . . . . ?
C70 Rh30 C30 Rh31 -93.4(3) . . . . ?
C20 Rh30 C30 Rh31 39.3(7) . . . . ?
Rh40 Rh30 C30 Rh31 81.0(2) . . . . ?
Rh10 Rh30 C30 Rh31 6.2(2) . . . . ?
Rh20 Rh30 C30 Rh31 71.31(19) . . . . ?
C80 Rh30 C30 Rh40 89.7(3) . . . . ?
C70 Rh30 C30 Rh40 -174.4(3) . . . . ?
C20 Rh30 C30 Rh40 -41.7(7) . . . . ?
Rh10 Rh30 C30 Rh40 -74.78(19) . . . . ?
Rh31 Rh30 C30 Rh40 -81.0(2) . . . . ?
Rh20 Rh30 C30 Rh40 -9.7(2) . . . . ?
C71 Rh31 C30 O30 -46.0(8) . . . . ?
C81 Rh31 C30 O30 49.3(9) . . . . ?
C21 Rh31 C30 O30 178.1(6) . . . . ?
Rh21 Rh31 C30 O30 148.1(7) . . . . ?
Rh10 Rh31 C30 O30 -146.8(8) . . . . ?
Rh30 Rh31 C30 O30 -140.6(9) . . . . ?
Rh40 Rh31 C30 O30 140.5(9) . . . . ?
C71 Rh31 C30 Rh30 94.6(3) . . . . ?
C81 Rh31 C30 Rh30 -170.1(2) . . . . ?
C21 Rh31 C30 Rh30 -41.3(7) . . . . ?
Rh21 Rh31 C30 Rh30 -71.32(19) . . . . ?
Rh10 Rh31 C30 Rh30 -6.2(2) . . . . ?
Rh40 Rh31 C30 Rh30 -78.9(2) . . . . ?
C71 Rh31 C30 Rh40 173.5(3) . . . . ?
C81 Rh31 C30 Rh40 -91.2(3) . . . . ?
C21 Rh31 C30 Rh40 37.6(7) . . . . ?
Rh21 Rh31 C30 Rh40 7.5(2) . . . . ?
Rh10 Rh31 C30 Rh40 72.7(2) . . . . ?
Rh30 Rh31 C30 Rh40 78.9(2) . . . . ?
C90 Rh40 C30 O30 50.1(9) . . . . ?
C91 Rh40 C30 O30 -46.9(9) . . . . ?
C10 Rh40 C30 O30 -175.2(7) . . . . ?
Rh30 Rh40 C30 O30 139.0(9) . . . . ?
Rh21 Rh40 C30 O30 -147.7(8) . . . . ?
Rh31 Rh40 C30 O30 -140.2(9) . . . . ?
Rh20 Rh40 C30 O30 148.6(8) . . . . ?
C90 Rh40 C30 Rh30 -88.9(3) . . . . ?
C91 Rh40 C30 Rh30 174.1(3) . . . . ?
C10 Rh40 C30 Rh30 45.8(7) . . . . ?
Rh21 Rh40 C30 Rh30 73.3(2) . . . . ?
Rh31 Rh40 C30 Rh30 80.8(2) . . . . ?
Rh20 Rh40 C30 Rh30 9.6(2) . . . . ?
C90 Rh40 C30 Rh31 -169.6(3) . . . . ?
C91 Rh40 C30 Rh31 93.3(3) . . . . ?
C10 Rh40 C30 Rh31 -35.0(8) . . . . ?
Rh30 Rh40 C30 Rh31 -80.8(2) . . . . ?
Rh21 Rh40 C30 Rh31 -7.4(2) . . . . ?
Rh20 Rh40 C30 Rh31 -71.2(2) . . . . ?
C90 Rh40 C91 O91 -63(10) . . . . ?
C30 Rh40 C91 O91 35(10) . . . . ?
C10 Rh40 C91 O91 -164(10) . . . . ?
Rh30 Rh40 C91 O91 43(10) . . . . ?
Rh21 Rh40 C91 O91 145(10) . . . . ?
Rh31 Rh40 C91 O91 85(10) . . . . ?
Rh20 Rh40 C91 O91 -174(9) . . . . ?
C91 Rh40 C90 O90 7(16) . . . . ?
C30 Rh40 C90 O90 -90(16) . . . . ?
C10 Rh40 C90 O90 107(16) . . . . ?
Rh30 Rh40 C90 O90 -141(16) . . . . ?
Rh21 Rh40 C90 O90 124(16) . . . . ?
Rh31 Rh40 C90 O90 -104(16) . . . . ?
Rh20 Rh40 C90 O90 158(16) . . . . ?
C81 Rh31 C71 O71 -111(40) . . . . ?
C30 Rh31 C71 O71 -7(40) . . . . ?
C21 Rh31 C71 O71 156(40) . . . . ?
Rh21 Rh31 C71 O71 145(40) . . . . ?
Rh10 Rh31 C71 O71 104(40) . . . . ?
Rh30 Rh31 C71 O71 44(40) . . . . ?
Rh40 Rh31 C71 O71 2(41) . . . . ?
C71 Rh31 C81 O81 -115(21) . . . . ?
C30 Rh31 C81 O81 148(21) . . . . ?
C21 Rh31 C81 O81 -13(21) . . . . ?
Rh21 Rh31 C81 O81 37(21) . . . . ?
Rh10 Rh31 C81 O81 -6(21) . . . . ?
Rh30 Rh31 C81 O81 132(20) . . . . ?
Rh40 Rh31 C81 O81 97(21) . . . . ?
C131 P1 C141 C146 16.8(6) . . . . ?
C121 P1 C141 C146 -89.2(6) . . . . ?
Rh20 P1 C141 C146 137.0(5) . . . . ?
C131 P1 C141 C142 -165.6(5) . . . . ?
C121 P1 C141 C142 88.5(6) . . . . ?
Rh20 P1 C141 C142 -45.3(6) . . . . ?
C142 C141 C146 C145 0.0(10) . . . . ?
P1 C141 C146 C145 177.7(5) . . . . ?
C141 C146 C145 C144 0.9(11) . . . . ?
C146 C145 C144 C143 -1.5(12) . . . . ?
C145 C144 C143 C142 1.1(12) . . . . ?
C144 C143 C142 C141 -0.2(12) . . . . ?
C146 C141 C142 C143 -0.4(11) . . . . ?
P1 C141 C142 C143 -178.1(6) . . . . ?
C131 P1 C121 C126 64.9(6) . . . . ?
C141 P1 C121 C126 171.5(6) . . . . ?
Rh20 P1 C121 C126 -52.8(6) . . . . ?
C131 P1 C121 C122 -112.0(6) . . . . ?
C141 P1 C121 C122 -5.3(7) . . . . ?
Rh20 P1 C121 C122 130.4(5) . . . . ?
C126 C121 C122 C123 -0.4(11) . . . . ?
P1 C121 C122 C123 176.4(6) . . . . ?
C121 C122 C123 C124 -0.7(11) . . . . ?
C122 C123 C124 C125 1.6(12) . . . . ?
C123 C124 C125 C126 -1.4(11) . . . . ?
C122 C121 C126 C125 0.6(11) . . . . ?
P1 C121 C126 C125 -176.3(6) . . . . ?
C124 C125 C126 C121 0.3(11) . . . . ?
C134 S1 C131 C132 -3.5(6) . . . . ?
Rh21 S1 C131 C132 -120.4(5) . . . . ?
C134 S1 C131 P1 175.5(4) . . . . ?
Rh21 S1 C131 P1 58.6(4) . . . . ?
C141 P1 C131 C132 -103.0(7) . . . . ?
C121 P1 C131 C132 4.4(8) . . . . ?
Rh20 P1 C131 C132 128.4(7) . . . . ?
C141 P1 C131 S1 78.2(4) . . . . ?
C121 P1 C131 S1 -174.4(4) . . . . ?
Rh20 P1 C131 S1 -50.3(4) . . . . ?
S1 C131 C132 C133 3.0(8) . . . . ?
P1 C131 C132 C133 -175.8(5) . . . . ?
C131 C132 C133 C138 -178.7(7) . . . . ?
C131 C132 C133 C134 -0.7(9) . . . . ?
C138 C133 C134 C135 -0.4(11) . . . . ?
C132 C133 C134 C135 -178.6(7) . . . . ?
C138 C133 C134 S1 176.2(5) . . . . ?
C132 C133 C134 S1 -2.0(8) . . . . ?
C131 S1 C134 C135 179.6(7) . . . . ?
Rh21 S1 C134 C135 -75.1(7) . . . . ?
C131 S1 C134 C133 3.1(5) . . . . ?
Rh21 S1 C134 C133 108.5(5) . . . . ?
C133 C134 C135 C136 -0.9(11) . . . . ?
S1 C134 C135 C136 -177.0(6) . . . . ?
C134 C135 C136 C137 1.7(12) . . . . ?
C135 C136 C137 C138 -1.1(12) . . . . ?
C136 C137 C138 C133 -0.4(12) . . . . ?
C134 C133 C138 C137 1.1(11) . . . . ?
C132 C133 C138 C137 179.0(7) . . . . ?
